data_4131444
loop_
_publ_author_name
'Gropp, Cornelius'
'Husch, Tamara'
'Trapp, Nils'
'Reiher, Markus'
'Diederich, Fran\,cois'

_publ_section_title
;
 Dispersion and Halogen-Bonding Interactions: Binding of the Axial
 Conformers of Monohalo- and (+-)-trans-1,2-Dihalocyclohexanes in
 Enantiopure Alleno-Acetylenic Cages.
;
_journal_issue 35
_journal_name_full 'Journal of the American Chemical Society'
_journal_page_first 12190
_journal_page_last 12200
_journal_paper_doi 10.1021/jacs.7b05461
_journal_volume 139
_journal_year 2017
_chemical_absolute_configuration ad
_chemical_formula_moiety '0.38(C6 H10 Br1 F1), C128 H168 O12'
_chemical_formula_sum 'C130.29 H171.82 Br0.38 F0.38 O12'
_chemical_formula_weight 1967.83
_space_group_crystal_system orthorhombic
_space_group_IT_number 19
_space_group_name_Hall 'P 2ac 2ab'
_space_group_name_H-M_alt 'P 21 21 21'
_atom_sites_solution_hydrogens geom
_atom_sites_solution_primary dual
_audit_creation_date 2017-03-27
_audit_creation_method
;
Olex2 1.2
(compiled 2017.03.02 svn.r3394 for OlexSys, GUI svn.r5324)
;
_cell_angle_alpha 90
_cell_angle_beta 90
_cell_angle_gamma 90
_cell_formula_units_Z 4
_cell_length_a 15.6223(2)
_cell_length_b 18.7222(3)
_cell_length_c 43.2981(7)
_cell_measurement_reflns_used 57631
_cell_measurement_temperature 100.0(1)
_cell_measurement_theta_max 77.1070
_cell_measurement_theta_min 3.1200
_cell_volume 12664.0(3)
_computing_cell_refinement 'CrysAlisPro 1.171.39.18b (Rigaku OD, 2015)'
_computing_data_collection 'CrysAlisPro 1.171.39.18b (Rigaku OD, 2015)'
_computing_data_reduction 'CrysAlisPro 1.171.39.18b (Rigaku OD, 2015)'
_computing_molecular_graphics 'Olex2 (Dolomanov et al., 2009)'
_computing_publication_material 'Olex2 (Dolomanov et al., 2009)'
_computing_structure_refinement 'XL (Sheldrick, 2008)'
_computing_structure_solution 'XT (Sheldrick, 2015)'
_diffrn_ambient_environment N~2~
_diffrn_ambient_temperature 100.0(1)
_diffrn_detector 'CCD plate'
_diffrn_detector_type 'Pilatus 300K'
_diffrn_measured_fraction_theta_full 1.000
_diffrn_measured_fraction_theta_max 1.000
_diffrn_measurement_details
;
List of Runs (angles in degrees, time in seconds):

  # Type    Start    End  Width  t~exp~   \w     \q     \k     \f   Frames
--------------------------------------------------------------------------
  1  \w    -70.00  17.00   0.50    0.60    --   -5.51 -77.00-120.00  174
  2  \w     -5.00  80.00   0.50    0.60    --    5.51  38.00   0.00  170
  3  \w     85.00 173.00   0.50    2.00    --  107.75  77.00   0.00  176
  4  \w     98.00 178.00   0.50    2.00    --  107.75  38.00   0.00  160
  5  \w     85.00 173.00   0.50    2.00    --  107.75  77.00 120.00  176
  6  \w     93.00 178.00   0.50    2.00    --  107.75  57.00 120.00  170
  7  \w     85.00 173.00   0.50    2.00    --  107.75  77.00  90.00  176
  8  \w     93.00 178.00   0.50    2.00    --  107.75  57.00 -60.00  170
  9  \w     85.00 173.00   0.50    2.00    --  107.75  77.00 -30.00  176
 10  \w     93.00 178.00   0.50    2.00    --  107.75  57.00-150.00  170
 11  \w     85.00 173.00   0.50    2.00    --  107.75  77.00 -60.00  176
 12  \w     85.00 173.00   0.50    2.00    --  107.75  77.00-180.00  176
 13  \w     85.00 173.00   0.50    2.00    --  107.75  77.00-150.00  176
 14  \w     85.00 173.00   0.50    2.00    --  107.75  77.00-120.00  176
 15  \w     85.00 173.00   0.50    2.00    --  107.75  77.00 -90.00  176
 16  \w     85.00 173.00   0.50    2.00    --  107.75  77.00  30.00  176
 17  \w     85.00 173.00   0.50    2.00    --  107.75  77.00 150.00  176
 18  \w     85.00 173.00   0.50    2.00    --  107.75  77.00  60.00  176
 19  \w     39.00 111.00   0.50    2.00    --  107.75 -99.00 -60.00  144
 20  \w     43.00 130.00   0.50    2.00    --  107.75 -77.00  30.00  174
 21  \w     39.00 111.00   0.50    2.00    --  107.75 -99.00  90.00  144
 22  \w     39.00 111.00   0.50    2.00    --  107.75 -99.00  30.00  144
 23  \w     38.00 121.00   0.50    2.00    --  107.75-125.00-120.00  166
 24  \w     39.00 111.00   0.50    2.00    --  107.75 -99.00-180.00  144
 25  \w     43.00 130.00   0.50    2.00    --  107.75 -77.00-120.00  174
 26  \w     37.00  84.00   0.50    2.00    --  107.75 -57.00  90.00   94
 27  \w    -70.00  17.00   0.50    0.60    --   -5.51 -77.00  30.00  174
 28  \w    -70.00  17.00   0.50    0.60    --    5.51 -19.00  90.00  174
 29  \w    -92.00  -5.00   0.50    2.00    --  -70.00  77.00 -90.00  174
 30  \w    -95.00  -9.00   0.50    2.00    --  -70.00 125.00 -30.00  172
 31  \w   -141.00 -55.00   0.50    2.00    --  -70.00 -57.00  90.00  172
 32  \w   -135.00 -47.00   0.50    2.00    --  -70.00 -77.00  90.00  176
 33  \w   -135.00 -47.00   0.50    2.00    --  -70.00 -77.00 150.00  176
 34  \w   -135.00 -47.00   0.50    2.00    --  -70.00 -77.00   0.00  176
 35  \w   -135.00 -47.00   0.50    2.00    --  -70.00 -77.00-180.00  176
 36  \w   -135.00 -47.00   0.50    2.00    --  -70.00 -77.00-150.00  176
 37  \w   -135.00 -47.00   0.50    2.00    --  -70.00 -77.00 -90.00  176
 38  \w   -135.00 -47.00   0.50    2.00    --  -70.00 -77.00  60.00  176
 39  \w   -135.00 -47.00   0.50    2.00    --  -70.00 -77.00 -30.00  176
 40  \w   -135.00 -47.00   0.50    2.00    --  -70.00 -77.00 120.00  176
 41  \w   -135.00 -47.00   0.50    2.00    --  -70.00 -77.00  30.00  176
 42  \w   -141.00 -55.00   0.50    2.00    --  -70.00 -57.00  60.00  172
 43  \w   -135.00 -47.00   0.50    2.00    --  -70.00 -77.00 -60.00  176
 44  \w   -141.00 -55.00   0.50    2.00    --  -70.00 -57.00 -90.00  172
 45  \w   -135.00 -47.00   0.50    2.00    --  -70.00 -77.00-120.00  176
;
_diffrn_measurement_device 'four-circle diffractometer'
_diffrn_measurement_device_type 'XtaLAB Synergy, Dualflex, Pilatus 300K'
_diffrn_measurement_method '\w scans'
_diffrn_orient_matrix_type 'CrysAlisPro convention (1999,Acta A55,543-557)'
_diffrn_orient_matrix_UB_11 0.0024408000
_diffrn_orient_matrix_UB_12 -0.0026864000
_diffrn_orient_matrix_UB_13 -0.0355429000
_diffrn_orient_matrix_UB_21 -0.0980756000
_diffrn_orient_matrix_UB_22 0.0082770000
_diffrn_orient_matrix_UB_23 -0.0010295000
_diffrn_orient_matrix_UB_31 0.0100242000
_diffrn_orient_matrix_UB_32 0.0818381000
_diffrn_orient_matrix_UB_33 -0.0010495000
_diffrn_radiation_monochromator mirror
_diffrn_radiation_probe x-ray
_diffrn_radiation_type CuK\a
_diffrn_radiation_wavelength 1.54184
_diffrn_reflns_av_unetI/netI 0.0695
_diffrn_reflns_Laue_measured_fraction_full 1.000
_diffrn_reflns_Laue_measured_fraction_max 1.000
_diffrn_reflns_limit_h_max 19
_diffrn_reflns_limit_h_min -19
_diffrn_reflns_limit_k_max 22
_diffrn_reflns_limit_k_min -22
_diffrn_reflns_limit_l_max 52
_diffrn_reflns_limit_l_min -52
_diffrn_reflns_number 59459
_diffrn_reflns_point_group_measured_fraction_full 1.000
_diffrn_reflns_point_group_measured_fraction_max 1.000
_diffrn_reflns_theta_full 67.684
_diffrn_reflns_theta_max 70.076
_diffrn_reflns_theta_min 3.007
_diffrn_source 'micro-focus sealed X-ray tube'
_diffrn_source_type 'PhotonJet (Cu) X-ray Source'
_exptl_absorpt_coefficient_mu 0.637
_exptl_absorpt_correction_T_max 0.969
_exptl_absorpt_correction_T_min 0.896
_exptl_absorpt_correction_type analytical
_exptl_absorpt_process_details
;
CrysAlisPro 1.171.39.18b (Rigaku Oxford Diffraction, 2015)
Analytical numeric absorption correction using a multifaceted crystal
			model based on expressions derived by R.C. Clark & J.S. Reid.
(Clark, R. C. & Reid, J. S. (1995). Acta Cryst. A51, 887-897)
Empirical absorption correction using spherical harmonics,
 implemented in SCALE3 ABSPACK scaling algorithm.
;
_exptl_crystal_colour 'clear colourless'
_exptl_crystal_colour_lustre clear
_exptl_crystal_colour_primary colourless
_exptl_crystal_density_diffrn 1.032
_exptl_crystal_description plate
_exptl_crystal_F_000 4266
_exptl_crystal_size_max 0.154
_exptl_crystal_size_mid 0.124
_exptl_crystal_size_min 0.037
_refine_diff_density_max 0.553
_refine_diff_density_min -0.454
_refine_diff_density_rms 0.051
_refine_ls_abs_structure_details
;
 Flack x determined using 6379 quotients [(I+)-(I-)]/[(I+)+(I-)]
 (Parsons, Flack and Wagner, Acta Cryst. B69 (2013) 249-259).
;
_refine_ls_abs_structure_Flack -0.011(15)
_refine_ls_extinction_method none
_refine_ls_goodness_of_fit_ref 1.013
_refine_ls_hydrogen_treatment constr
_refine_ls_matrix_type full
_refine_ls_number_parameters 1435
_refine_ls_number_reflns 59459
_refine_ls_number_restraints 322
_refine_ls_restrained_S_all 1.029
_refine_ls_R_factor_all 0.1199
_refine_ls_R_factor_gt 0.0771
_refine_ls_shift/su_max 0.001
_refine_ls_shift/su_mean 0.000
_refine_ls_structure_factor_coef Fsqd
_refine_ls_weighting_details 'w=1/[\s^2^(Fo^2^)+(0.1240P)^2^] where P=(Fo^2^+2Fc^2^)/3'
_refine_ls_weighting_scheme calc
_refine_ls_wR_factor_gt 0.1918
_refine_ls_wR_factor_ref 0.2152
_reflns_Friedel_coverage 0.845
_reflns_Friedel_fraction_full 1.000
_reflns_Friedel_fraction_max 1.000
_reflns_number_gt 37646
_reflns_number_total 59459
_reflns_threshold_expression 'I > 2\s(I)'
_cod_data_source_file ja7b05461_si_004.cif
_cod_data_source_block d160815_41_6_twin1_hklf4
_cod_database_code 4131444
_shelx_shelxl_version_number 2014/7
_chemical_oxdiff_formula C134H178BrFO12
_shelx_space_group_comment
;
The symmetry employed for this shelxl refinement is uniquely defined
by the following loop, which should always be used as a source of
symmetry information in preference to the above space-group names.
They are only intended as comments.
;
_diffrn_oxdiff_ac3_digest_frames
;
0120342503160bd3401845037a44184cce076326bee
;
_olex2_refinement_description
;
1. Twinned data refinement
 Scales: 0.6893(13)
 0.3107(13)
2. Fixed Uiso
 At 1.2 times of:
  All C(H) groups, All C(H,H) groups, All C(H,H,H,H) groups
 At 1.5 times of:
  All C(H,H,H) groups, All O(H) groups
3. Restrained distances
 C14A-C13A = C14-C13 = C15-C14 = C15-C14A = C16-C15 = C17-C16
 1.5 with sigma of 0.02
 C6-C38 \\sim C6-C5 \\sim C6-C5A \\sim C5-C4 \\sim C5A-C4A \\sim C4-C3 \\sim
C4A-C3A \\sim C3-C2 \\sim C3A-C2
 \\sim C2-C1
 with sigma of 0.02
 C1-C3 \\sim C1-C3A \\sim C2-C4 \\sim C2-C4A \\sim C3-C5 \\sim C3A-C5A \\sim
C4-C6 \\sim C4A-C6
 with sigma of 0.02
 C17-C16 \\sim C16-C15 \\sim C15-C14A \\sim C15-C14 \\sim C14A-C13A \\sim
C14-C13
 with sigma of 0.02
 C13A-C15 \\sim C13-C15 \\sim C14A-C16 \\sim C14-C16 \\sim C15-C17
 with sigma of 0.02
 C11-C10 \\sim C9-C10 \\sim C9-C8 \\sim C9-C8A \\sim C8A-C7A \\sim C8-C7
 with sigma of 0.02
 C7-C9 \\sim C7A-C9 \\sim C8-C10 \\sim C8A-C10 \\sim C9-C11
 with sigma of 0.02
4. Rigid bond restraints
 C6, C2, C5, C1, C3, C4, C5A, C4A, C3A, C6, C5, C6, C5A, C5, C4, C5A, C4A, C4,
 C3, C4A, C3A, C3, C2, C3A, C2, C2, C1
 with sigma for 1-2 distances of 0.01 and sigma for 1-3 distances of 0.01
 C17, C16, C15, C14A, C13A, C14, C13, C17, C16, C16, C15, C15, C14A, C15, C14,
 C14A, C13A, C14, C13
 with sigma for 1-2 distances of 0.01 and sigma for 1-3 distances of 0.01
5. Uiso/Uaniso restraints and constraints
Uanis(C7A) = Uanis(C7)
6. Rigid body (RIGU) restrains
 C6, C2, C5, C1, C3, C4, C5A, C4A, C3A, C6, C5, C6, C5A, C5, C4, C5A, C4A, C4,
 C3, C4A, C3A, C3, C2, C3A, C2, C2, C1
 with sigma for 1-2 distances of 0.004 and sigma for 1-3 distances of 0.004
 C17, C16, C15, C14A, C13A, C14, C13, C17, C16, C16, C15, C15, C14A, C15, C14,
 C14A, C13A, C14, C13
 with sigma for 1-2 distances of 0.004 and sigma for 1-3 distances of 0.004
 C9, C10, C8, C7, C8A, C7A, C9, C10, C9, C8, C9, C8A, C8, C7, C8A, C7A
 with sigma for 1-2 distances of 0.004 and sigma for 1-3 distances of 0.004
 F1B, Br1B, C1B, C6B, C2B, C3B, C4B, C5B, Br1B, C1B, Br1B, C6B, C1B, C2B, C6B,
 C1B, C2B, C3B, F1B, C2B, C3B, C4B, C5B, C4B
 with sigma for 1-2 distances of 0.004 and sigma for 1-3 distances of 0.004
7. Others
 Sof(H6BC)=Sof(H6BD)=Sof(H9BC)=Sof(H9BD)=Sof(H2BC)=Sof(H2BD)=Sof(H15C)=
 Sof(H15D)=Sof(C14A)=Sof(H14A)=Sof(H14B)=Sof(C13A)=Sof(H13A)=Sof(H13B)=
 Sof(H13C)=Sof(C5A)=Sof(H5AA)=Sof(H5AB)=Sof(C4A)=Sof(H4AA)=Sof(H4AB)=Sof(C3A)=
 Sof(H3AA)=Sof(H3AB)=Sof(C8A)=Sof(H8AA)=Sof(H8AB)=Sof(C7A)=Sof(H7AA)=Sof(H7AB)=
 Sof(H7AC)=1-FVAR(1)
 Sof(H6AA)=Sof(H6AB)=Sof(H9AA)=Sof(H9AB)=Sof(H2AA)=Sof(H2AB)=Sof(C5)=Sof(H5A)=
 Sof(H5B)=Sof(H15A)=Sof(H15B)=Sof(C8)=Sof(H8A)=Sof(H8B)=Sof(C3)=Sof(H3A)=
 Sof(H3B)=Sof(C4)=Sof(H4A)=Sof(H4B)=Sof(C7)=Sof(H7A)=Sof(H7B)=Sof(H7C)=Sof(C14)=
 Sof(H14C)=Sof(H14D)=Sof(C13)=Sof(H13D)=Sof(H13E)=Sof(H13F)=FVAR(1)
 Sof(Br1B)=Sof(C3B)=Sof(H3BA)=Sof(H3BB)=Sof(C2B)=Sof(H2B)=Sof(C1B)=Sof(H1BA)=
 Sof(C6B)=Sof(H6BA)=Sof(H6BB)=Sof(C5B)=Sof(H5BA)=Sof(H5BB)=Sof(F1B)=Sof(C4B)=
 Sof(H4BA)=Sof(H4BB)=FVAR(2)
8.a Ternary CH refined with riding coordinates:
 C38(H38), C56(H56), C57(H57), C64(H64), C2B(H2B), C1B(H1BA)
8.b Secondary CH2 refined with riding coordinates:
 C41(H41A,H41B), C46(H46A,H46B), C68(H68A,H68B), C18(H18A,H18B), C12(H12A,
 H12B), C17(H17A,H17B), C24(H24A,H24B), C91(H91A,H91B), C11(H11A,H11B),
 C23(H23A,H23B), C6(H6AA,H6AB), C6(H6BC,H6BD), C16(H16A,H16B), C20(H20A,H20B),
 C9(H9AA,H9AB), C9(H9BC,H9BD), C10(H10P,H10Q), C22(H22A,H22B), C2(H2AA,H2AB),
 C2(H2BC,H2BD), C21(H21A,H21B), C5(H5A,H5B), C15(H15C,H15D), C15(H15A,H15B),
 C8(H8A,H8B), C3(H3A,H3B), C4(H4A,H4B), C14A(H14A,H14B), C3B(H3BA,H3BB),
 C6B(H6BA,H6BB), C5B(H5BA,H5BB), C4B(H4BA,H4BB), C5A(H5AA,H5AB), C4A(H4AA,H4AB),
  C3A(H3AA,H3AB), C14(H14C,H14D), C8A(H8AA,H8AB)
8.c Aromatic/amide H refined with riding coordinates:
 C27(H27), C36(H36), C52(H52), C69(H69)
8.d Idealised Me refined as rotating group:
 C84(H84A,H84B,H84C), C90(H90A,H90B,H90C), C93(H93A,H93B,H93C), C94(H94A,H94B,
 H94C), C95(H95A,H95B,H95C), C96(H96A,H96B,H96C), C97(H97A,H97B,H97C), C98(H98A,
 H98B,H98C), C99(H99A,H99B,H99C), C100(H10A,H10B,H10C), C102(H10D,H10E,H10F),
 C104(H10G,H10H,H10I), C105(H10J,H10K,H10L), C108(H10M,H10N,H10O), C110(H11C,
 H11D,H11E), C111(H11F,H11G,H11H), C112(H11I,H11J,H11K), C114(H11L,H11M,H11N),
 C115(H11O,H11P,H11Q), C116(H11R,H11S,H11T), C117(H11U,H11V,H11W), C118(H11X,
 H11Y,H), C119(H11Z,HA,HB), C120(H12C,H12D,H12E), C121(H12F,H12G,H12H),
 C122(H12I,H12J,H12K), C123(H12L,H12M,H12N), C124(H12O,H12P,H12Q), C125(H12R,
 H12S,H12T), C19(H19A,H19B,H19C), C1(H1A,H1B,H1C), C126(H12U,H12V,H12W),
 C127(H12X,H12Y,HC), C128(H12Z,HD,HE), C7(H7A,H7B,H7C), C13A(H13A,H13B,H13C),
 C13(H13D,H13E,H13F), C7A(H7AA,H7AB,H7AC)
8.e Idealised tetrahedral OH refined as rotating group:
 O3(H3), O2(H2), O4(H4), O1(H1)
;
_olex2_date_sample_data_collection 2017-03-08
_olex2_date_sample_submission 2017-03-01
_olex2_submission_original_sample_id d160815_41_6
_olex2_submission_special_instructions 'No special instructions were received'
_oxdiff_exptl_absorpt_empirical_details
;
Empirical correction (ABSPACK) includes:
- Absorption correction using spherical harmonics
- Frame scaling
- Detector area scaling
;
_oxdiff_exptl_absorpt_empirical_full_max 2.473
_oxdiff_exptl_absorpt_empirical_full_min 0.507
_oxdiff_twin_integration_method simultaneous
_oxdiff_twin_items 2
_twin_special_details
;
Component 2 rotated by -179.9952\% 
 around [0.00 0.00 1.00] (reciprocal) or [0.03 0.00 1.00] (direct)
;

loop_
_space_group_symop_operation_xyz
'x, y, z'
'-x+1/2, -y, z+1/2'
'-x, y+1/2, -z+1/2'
'x+1/2, -y+1/2, -z'

loop_
_atom_site_label
_atom_site_type_symbol
_atom_site_fract_x
_atom_site_fract_y
_atom_site_fract_z
_atom_site_U_iso_or_equiv
_atom_site_adp_type
_atom_site_occupancy
_atom_site_site_symmetry_order
_atom_site_calc_flag
_atom_site_refinement_flags_posn
_atom_site_refinement_flags_adp
_atom_site_refinement_flags_occupancy
_atom_site_disorder_assembly
_atom_site_disorder_group
Br1B Br 0.57559(13) 0.46615(12) 0.67416(4) 0.0651(8) Uani 0.382(3) 1 d . U P . .
O7 O 0.3263(2) 0.5865(2) 0.65318(8) 0.0381(8) Uani 1 1 d . . . . .
O8 O 0.4266(2) 0.6735(2) 0.66755(8) 0.0383(8) Uani 1 1 d . . . . .
O6 O 0.3316(2) 0.3328(2) 0.65112(8) 0.0418(9) Uani 1 1 d . . . . .
O10 O 0.8107(2) 0.5897(2) 0.72454(10) 0.0457(10) Uani 1 1 d . . . . .
O9 O 0.7091(2) 0.6743(2) 0.70818(9) 0.0424(9) Uani 1 1 d . . . . .
O5 O 0.4327(3) 0.2462(2) 0.66545(9) 0.0471(10) Uani 1 1 d . . . . .
O11 O 0.8144(3) 0.3350(2) 0.72327(10) 0.0527(11) Uani 1 1 d . . . . .
O12 O 0.7152(3) 0.2487(2) 0.70662(10) 0.0543(11) Uani 1 1 d . . . . .
O3 O 0.6727(3) 0.5532(3) 0.52074(14) 0.0763(15) Uani 1 1 d . . . . .
H3 H 0.6662 0.5134 0.5132 0.114 Uiso 1 1 calc GR . . . .
C25 C 0.3501(4) 0.3926(3) 0.70007(12) 0.0383(12) Uani 1 1 d . . . . .
C26 C 0.3399(4) 0.3950(3) 0.66834(12) 0.0382(12) Uani 1 1 d . . . . .
C27 C 0.3557(3) 0.4578(3) 0.71560(11) 0.0372(11) Uani 1 1 d . . . . .
H27 H 0.3645 0.4570 0.7368 0.045 Uiso 1 1 calc R . . . .
C28 C 0.7738(4) 0.5260(3) 0.73406(13) 0.0425(13) Uani 1 1 d . . . . .
C29 C 0.3489(3) 0.5236(3) 0.70124(11) 0.0346(12) Uani 1 1 d . . . . .
C30 C 0.6243(4) 0.6514(3) 0.71121(13) 0.0379(12) Uani 1 1 d . . . . .
C31 C 0.5973(4) 0.7072(3) 0.66049(13) 0.0396(13) Uani 1 1 d . . . . .
C32 C 0.3373(3) 0.5235(3) 0.66941(11) 0.0353(12) Uani 1 1 d . . . . .
C33 C 0.5967(4) 0.6164(3) 0.73774(13) 0.0386(12) Uani 1 1 d . . . . .
C34 C 0.3185(3) 0.4627(3) 0.59187(12) 0.0367(11) Uani 1 1 d . . . . .
C35 C 0.3105(3) 0.4648(3) 0.55892(11) 0.0375(11) Uani 1 1 d . . . . .
C36 C 0.5101(4) 0.5994(3) 0.73990(12) 0.0365(12) Uani 1 1 d . . . . .
H36 H 0.4905 0.5762 0.7575 0.044 Uiso 1 1 calc R . . . .
C37 C 0.4813(4) 0.6510(3) 0.69081(12) 0.0374(12) Uani 1 1 d . . . . .
C38 C 0.6651(4) 0.3237(3) 0.76168(13) 0.0475(14) Uani 1 1 d D . . . .
H38 H 0.7114 0.2884 0.7611 0.057 Uiso 1 1 calc R . . . .
C39 C 0.3252(3) 0.4607(3) 0.61950(12) 0.0360(11) Uani 1 1 d . . . . .
C40 C 0.3404(3) 0.5201(3) 0.54409(12) 0.0414(14) Uani 1 1 d . . . . .
C41 C 0.7709(4) 0.6235(3) 0.69896(14) 0.0448(14) Uani 1 1 d . . . . .
H41A H 0.8143 0.6471 0.6866 0.054 Uiso 1 1 calc R . . . .
H41B H 0.7436 0.5876 0.6862 0.054 Uiso 1 1 calc R . . . .
C42 C 0.4521(3) 0.6157(3) 0.71682(12) 0.0365(12) Uani 1 1 d . . . . .
C43 C 0.7026(4) 0.5257(3) 0.75355(12) 0.0406(13) Uani 1 1 d . . . . .
C44 C 0.2668(4) 0.4010(3) 0.54287(13) 0.0441(13) Uani 1 1 d . . . . .
C45 C 0.6199(4) 0.7376(3) 0.63799(14) 0.0427(14) Uani 1 1 d . . . . .
C46 C 0.4023(4) 0.6225(3) 0.64510(13) 0.0409(13) Uani 1 1 d . . . . .
H46A H 0.3943 0.6463 0.6254 0.049 Uiso 1 1 calc R . . . .
H46B H 0.4480 0.5879 0.6427 0.049 Uiso 1 1 calc R . . . .
C47 C 0.7045(4) 0.3949(3) 0.75275(13) 0.0436(14) Uani 1 1 d . . . . .
C48 C 0.5683(4) 0.6697(3) 0.68754(12) 0.0397(13) Uani 1 1 d . . . . .
C49 C 0.3342(3) 0.4590(3) 0.65232(11) 0.0352(11) Uani 1 1 d . . . . .
C50 C 0.5774(4) 0.8251(3) 0.59568(13) 0.0465(14) Uani 1 1 d . . . . .
C51 C 0.8371(4) 0.7075(4) 0.57598(13) 0.0450(14) Uani 1 1 d . . . . .
C52 C 0.6696(3) 0.4603(3) 0.76228(12) 0.0419(12) Uani 1 1 d . . . . .
H52 H 0.6218 0.4596 0.7751 0.050 Uiso 1 1 calc R . . . .
C53 C 0.7742(4) 0.3975(3) 0.73326(14) 0.0459(14) Uani 1 1 d . . . . .
C54 C 0.3063(4) 0.6402(4) 0.52176(14) 0.0492(15) Uani 1 1 d . . . . .
C55 C 0.8074(4) 0.7640(3) 0.59540(12) 0.0419(13) Uani 1 1 d . . . . .
C56 C 0.6611(4) 0.5964(3) 0.76286(13) 0.0396(12) Uani 1 1 d . . . . .
H56 H 0.7062 0.6328 0.7626 0.047 Uiso 1 1 calc R . . . .
C57 C 0.3610(4) 0.3217(3) 0.71695(13) 0.0436(14) Uani 1 1 d . . . . .
H57 H 0.3296 0.2859 0.7049 0.052 Uiso 1 1 calc R . . . .
O2 O 0.8315(4) 0.5362(3) 0.54431(15) 0.0866(16) Uani 1 1 d . . . . .
H2 H 0.7838 0.5514 0.5399 0.130 Uiso 1 1 calc GR . . . .
C58 C 0.6593(4) 0.1575(3) 0.60647(15) 0.0530(16) Uani 1 1 d . . . . .
C59 C 0.6013(4) 0.3024(3) 0.73632(14) 0.0464(14) Uani 1 1 d . . . . .
C60 C 0.3655(4) 0.5782(4) 0.52937(13) 0.0454(14) Uani 1 1 d . . . . .
C61 C 0.5866(4) 0.2357(4) 0.53554(15) 0.0520(15) Uani 1 1 d . . . . .
C62 C 0.6447(4) 0.7777(3) 0.61080(13) 0.0409(13) Uani 1 1 d . . . . .
C63 C 0.8104(3) 0.4630(4) 0.72371(13) 0.0448(13) Uani 1 1 d . . . . .
O4 O 0.6557(5) 0.4061(3) 0.51624(17) 0.099(2) Uani 1 1 d . . . . .
H4 H 0.6715 0.3905 0.5330 0.148 Uiso 1 1 calc GR . . . .
C64 C 0.3580(3) 0.5940(3) 0.71875(12) 0.0372(12) Uani 1 1 d . . . . .
H64 H 0.3249 0.6300 0.7075 0.045 Uiso 1 1 calc R . . . .
C65 C 0.9367(4) 0.4632(4) 0.68397(14) 0.0537(15) Uani 1 1 d . . . . .
C66 C 0.7242(4) 0.7708(3) 0.60143(13) 0.0430(13) Uani 1 1 d . . . . .
C67 C 0.6051(4) 0.2189(3) 0.65777(15) 0.0513(15) Uani 1 1 d . . . . .
C68 C 0.4084(4) 0.2974(3) 0.64320(13) 0.0446(14) Uani 1 1 d . . . . .
H68A H 0.4011 0.2739 0.6234 0.054 Uiso 1 1 calc R . . . .
H68B H 0.4538 0.3324 0.6410 0.054 Uiso 1 1 calc R . . . .
C18 C 0.3232(4) 0.5916(3) 0.75171(12) 0.0388(12) Uani 1 1 d . . . . .
H18A H 0.3514 0.5533 0.7629 0.047 Uiso 1 1 calc R . . . .
H18B H 0.3369 0.6362 0.7620 0.047 Uiso 1 1 calc R . . . .
C69 C 0.5140(4) 0.3177(3) 0.73878(13) 0.0432(14) Uani 1 1 d . . . . .
H69 H 0.4937 0.3392 0.7567 0.052 Uiso 1 1 calc R . . . .
C70 C 0.6280(5) 0.1921(4) 0.63431(17) 0.0559(17) Uani 1 1 d . . . . .
C12 C 0.6237(4) 0.5951(3) 0.79558(13) 0.0429(13) Uani 1 1 d . . . . .
H12A H 0.5917 0.6388 0.7991 0.051 Uiso 1 1 calc R . . . .
H12B H 0.5841 0.5554 0.7974 0.051 Uiso 1 1 calc R . . . .
C71 C 0.4560(4) 0.3013(3) 0.71495(13) 0.0431(14) Uani 1 1 d . . . . .
C72 C 0.8812(4) 0.4634(4) 0.70272(14) 0.0488(13) Uani 1 1 d . . . . .
C73 C 0.5729(4) 0.1757(3) 0.55552(15) 0.0520(15) Uani 1 1 d . . . . .
C17 C 0.2265(4) 0.5799(4) 0.75289(14) 0.0492(15) Uani 1 1 d D U . . .
H17A H 0.1983 0.6202 0.7432 0.059 Uiso 1 1 calc R . . . .
H17B H 0.2125 0.5376 0.7410 0.059 Uiso 1 1 calc R . . . .
C74 C 0.6185(4) 0.1680(3) 0.58044(15) 0.0528(16) Uani 1 1 d . . . . .
C75 C 0.5962(4) 0.2887(4) 0.51974(17) 0.0560(17) Uani 1 1 d . . . . .
C76 C 0.8632(4) 0.6583(4) 0.56084(14) 0.0544(17) Uani 1 1 d . . . . .
C77 C 0.4544(4) 0.5842(4) 0.52086(13) 0.0479(15) Uani 1 1 d . . . . .
C78 C 0.7376(5) 0.1087(4) 0.61063(15) 0.0564(16) Uani 1 1 d . . . . .
C79 C 0.5283(4) 0.5918(4) 0.51423(15) 0.0545(16) Uani 1 1 d . . . . .
O1 O 0.8351(7) 0.3895(4) 0.53562(14) 0.117(3) Uani 1 1 d . . . . .
H1 H 0.8382 0.4284 0.5443 0.176 Uiso 1 1 calc GR . . . .
C80 C 0.6063(4) 0.3519(4) 0.50031(17) 0.0587(17) Uani 1 1 d . . . . .
C81 C 0.4878(4) 0.2688(3) 0.68893(13) 0.0459(14) Uani 1 1 d . . . . .
C82 C 1.0591(4) 0.5295(4) 0.65739(13) 0.0537(16) Uani 1 1 d . . . . .
C83 C 1.0033(4) 0.4640(4) 0.66058(13) 0.0544(16) Uani 1 1 d . . . . .
C84 C 0.1731(4) 0.4014(4) 0.55291(14) 0.0495(15) Uani 1 1 d . . . . .
H84A H 0.1698 0.3979 0.5750 0.074 Uiso 1 1 calc GR . . . .
H84B H 0.1439 0.3615 0.5438 0.074 Uiso 1 1 calc GR . . . .
H84C H 0.1465 0.4451 0.5463 0.074 Uiso 1 1 calc GR . . . .
C85 C 0.8728(4) 0.8128(3) 0.61090(14) 0.0473(14) Uani 1 1 d . . . . .
C24 C 0.3228(4) 0.3210(4) 0.74906(13) 0.0489(15) Uani 1 1 d . . . . .
H24A H 0.3463 0.3605 0.7608 0.059 Uiso 1 1 calc R . . . .
H24B H 0.3393 0.2771 0.7594 0.059 Uiso 1 1 calc R . . . .
C86 C 0.5747(4) 0.2521(3) 0.68555(14) 0.0459(14) Uani 1 1 d . . . . .
C87 C 1.0127(4) 0.4048(5) 0.64425(16) 0.063(2) Uani 1 1 d . . . . .
C88 C 0.5009(4) 0.1234(4) 0.54715(16) 0.0565(17) Uani 1 1 d . . . . .
C89 C 0.6297(4) 0.2702(3) 0.70979(14) 0.0495(15) Uani 1 1 d . . . . .
C90 C 0.5470(4) 0.8808(4) 0.61999(15) 0.0547(16) Uani 1 1 d . . . . .
H90A H 0.5197 0.8566 0.6369 0.082 Uiso 1 1 calc GR . . . .
H90B H 0.5072 0.9132 0.6106 0.082 Uiso 1 1 calc GR . . . .
H90C H 0.5955 0.9071 0.6275 0.082 Uiso 1 1 calc GR . . . .
C91 C 0.7752(4) 0.3003(4) 0.69800(16) 0.0535(16) Uani 1 1 d . . . . .
H91A H 0.7471 0.3358 0.6852 0.064 Uiso 1 1 calc R . . . .
H91B H 0.8192 0.2777 0.6856 0.064 Uiso 1 1 calc R . . . .
C92 C 1.0178(4) 0.3466(4) 0.62825(18) 0.065(2) Uani 1 1 d . . . . .
C93 C 0.3377(5) 0.7069(4) 0.53886(16) 0.0622(18) Uani 1 1 d . . . . .
H93A H 0.3380 0.6978 0.5607 0.093 Uiso 1 1 calc GR . . . .
H93B H 0.3001 0.7462 0.5345 0.093 Uiso 1 1 calc GR . . . .
H93C H 0.3946 0.7184 0.5321 0.093 Uiso 1 1 calc GR . . . .
C94 C 0.3100(5) 0.6545(5) 0.48723(15) 0.0660(19) Uani 1 1 d . . . . .
H94A H 0.3669 0.6689 0.4816 0.099 Uiso 1 1 calc GR . . . .
H94B H 0.2703 0.6918 0.4821 0.099 Uiso 1 1 calc GR . . . .
H94C H 0.2950 0.6118 0.4762 0.099 Uiso 1 1 calc GR . . . .
C95 C 0.5009(4) 0.7798(4) 0.58620(16) 0.0599(17) Uani 1 1 d . . . . .
H95A H 0.5193 0.7429 0.5723 0.090 Uiso 1 1 calc GR . . . .
H95B H 0.4593 0.8094 0.5761 0.090 Uiso 1 1 calc GR . . . .
H95C H 0.4757 0.7585 0.6042 0.090 Uiso 1 1 calc GR . . . .
C96 C 1.0029(5) 0.5967(5) 0.65407(18) 0.068(2) Uani 1 1 d . . . . .
H96A H 0.9649 0.5910 0.6368 0.103 Uiso 1 1 calc GR . . . .
H96B H 1.0387 0.6377 0.6507 0.103 Uiso 1 1 calc GR . . . .
H96C H 0.9701 0.6034 0.6726 0.103 Uiso 1 1 calc GR . . . .
C11 C 0.6924(4) 0.5881(4) 0.82027(13) 0.0533(16) Uani 1 1 d D . . . .
H11A H 0.7290 0.5480 0.8151 0.064 Uiso 1 1 calc R . . . .
H11B H 0.7274 0.6309 0.8201 0.064 Uiso 1 1 calc R . . . .
C97 C 0.8294(5) 0.8710(4) 0.62910(19) 0.069(2) Uani 1 1 d . . . . .
H97A H 0.7973 0.9010 0.6153 0.104 Uiso 1 1 calc GR . . . .
H97B H 0.8718 0.8991 0.6396 0.104 Uiso 1 1 calc GR . . . .
H97C H 0.7914 0.8500 0.6440 0.104 Uiso 1 1 calc GR . . . .
C23 C 0.2244(4) 0.3268(4) 0.74908(14) 0.0556(16) Uani 1 1 d . . . . .
H23A H 0.2079 0.3662 0.7358 0.067 Uiso 1 1 calc R . . . .
H23B H 0.2009 0.2834 0.7402 0.067 Uiso 1 1 calc R . . . .
C98 C 0.2721(4) 0.4080(4) 0.50809(13) 0.0551(16) Uani 1 1 d . . . . .
H98A H 0.2462 0.4522 0.5018 0.083 Uiso 1 1 calc GR . . . .
H98B H 0.2425 0.3689 0.4986 0.083 Uiso 1 1 calc GR . . . .
H98C H 0.3310 0.4075 0.5018 0.083 Uiso 1 1 calc GR . . . .
C99 C 0.6147(4) 0.8635(4) 0.56801(15) 0.0569(17) Uani 1 1 d . . . . .
H99A H 0.6640 0.8904 0.5743 0.085 Uiso 1 1 calc GR . . . .
H99B H 0.5726 0.8954 0.5596 0.085 Uiso 1 1 calc GR . . . .
H99C H 0.6310 0.8292 0.5526 0.085 Uiso 1 1 calc GR . . . .
C100 C 0.3106(4) 0.3323(4) 0.55351(16) 0.0534(15) Uani 1 1 d . . . . .
H10A H 0.3703 0.3342 0.5483 0.080 Uiso 1 1 calc GR . . . .
H10B H 0.2847 0.2921 0.5434 0.080 Uiso 1 1 calc GR . . . .
H10C H 0.3044 0.3274 0.5755 0.080 Uiso 1 1 calc GR . . . .
C101 C 0.8947(5) 0.5954(5) 0.54244(18) 0.070(2) Uani 1 1 d . . . . .
C102 C 0.8125(5) 0.1503(4) 0.62443(17) 0.0667(19) Uani 1 1 d . . . . .
H10D H 0.8306 0.1865 0.6101 0.100 Uiso 1 1 calc GR . . . .
H10E H 0.8592 0.1183 0.6284 0.100 Uiso 1 1 calc GR . . . .
H10F H 0.7948 0.1723 0.6434 0.100 Uiso 1 1 calc GR . . . .
C103 C 1.0739(4) 0.2826(4) 0.63830(17) 0.0630(18) Uani 1 1 d . . . . .
C6 C 0.6291(5) 0.3221(4) 0.79431(14) 0.0595(17) Uani 1 1 d D U . . .
H6AA H 0.5947 0.2796 0.7974 0.071 Uiso 0.520(10) 1 calc R . P A 1
H6AB H 0.5935 0.3637 0.7980 0.071 Uiso 0.520(10) 1 calc R . P A 1
H6BC H 0.5821 0.3560 0.7947 0.071 Uiso 0.480(10) 1 calc R . P A 2
H6BD H 0.6041 0.2752 0.7972 0.071 Uiso 0.480(10) 1 calc R . P A 2
C104 C 0.9286(5) 0.8474(4) 0.58610(16) 0.0620(18) Uani 1 1 d . . . . .
H10G H 0.9565 0.8110 0.5742 0.093 Uiso 1 1 calc GR . . . .
H10H H 0.9709 0.8772 0.5957 0.093 Uiso 1 1 calc GR . . . .
H10I H 0.8934 0.8760 0.5727 0.093 Uiso 1 1 calc GR . . . .
C16 C 0.1915(5) 0.5711(4) 0.78546(16) 0.0660(19) Uani 1 1 d D U . . .
H16A H 0.2228 0.5333 0.7958 0.079 Uiso 1 1 calc R . . . .
H16B H 0.2011 0.6150 0.7969 0.079 Uiso 1 1 calc R . . . .
C105 C 0.2144(4) 0.6229(4) 0.53153(16) 0.0586(17) Uani 1 1 d . . . . .
H10J H 0.1950 0.5812 0.5207 0.088 Uiso 1 1 calc GR . . . .
H10K H 0.1779 0.6626 0.5266 0.088 Uiso 1 1 calc GR . . . .
H10L H 0.2128 0.6142 0.5534 0.088 Uiso 1 1 calc GR . . . .
C106 C 0.9144(5) 0.3392(5) 0.57983(17) 0.069(2) Uani 1 1 d . . . . .
C107 C 0.6190(5) 0.6026(4) 0.50539(18) 0.0628(18) Uani 1 1 d . . . . .
C108 C 1.1136(4) 0.5378(5) 0.68679(14) 0.0605(17) Uani 1 1 d . . . . .
H10M H 1.0769 0.5474 0.7041 0.091 Uiso 1 1 calc GR . . . .
H10N H 1.1531 0.5766 0.6842 0.091 Uiso 1 1 calc GR . . . .
H10O H 1.1448 0.4944 0.6905 0.091 Uiso 1 1 calc GR . . . .
C109 C 0.9643(4) 0.3406(5) 0.60116(17) 0.064(2) Uani 1 1 d . . . . .
C20 C 0.0500(5) 0.2636(5) 0.77570(19) 0.075(2) Uani 1 1 d . . . . .
H20A H 0.0746 0.2304 0.7904 0.090 Uiso 1 1 calc R . . . .
H20B H 0.0645 0.2472 0.7551 0.090 Uiso 1 1 calc R . . . .
C110 C 1.1183(5) 0.5235(5) 0.62950(15) 0.067(2) Uani 1 1 d . . . . .
H11C H 1.1557 0.4833 0.6321 0.101 Uiso 1 1 calc GR . . . .
H11D H 1.1517 0.5663 0.6276 0.101 Uiso 1 1 calc GR . . . .
H11E H 1.0847 0.5170 0.6112 0.101 Uiso 1 1 calc GR . . . .
C111 C 0.4951(5) 0.0637(4) 0.5715(2) 0.073(2) Uani 1 1 d . . . . .
H11F H 0.5485 0.0383 0.5723 0.109 Uiso 1 1 calc GR . . . .
H11G H 0.4499 0.0313 0.5661 0.109 Uiso 1 1 calc GR . . . .
H11H H 0.4834 0.0843 0.5914 0.109 Uiso 1 1 calc GR . . . .
C112 C 0.4169(4) 0.1626(4) 0.54578(17) 0.0649(19) Uani 1 1 d . . . . .
H11I H 0.4043 0.1826 0.5657 0.097 Uiso 1 1 calc GR . . . .
H11J H 0.3722 0.1300 0.5400 0.097 Uiso 1 1 calc GR . . . .
H11K H 0.4205 0.2002 0.5308 0.097 Uiso 1 1 calc GR . . . .
C113 C 0.8432(8) 0.3331(5) 0.55820(17) 0.093(3) Uani 1 1 d . . . . .
C114 C 0.9276(5) 0.7671(4) 0.63209(15) 0.0613(18) Uani 1 1 d . . . . .
H11L H 0.8920 0.7451 0.6474 0.092 Uiso 1 1 calc GR . . . .
H11M H 0.9697 0.7966 0.6420 0.092 Uiso 1 1 calc GR . . . .
H11N H 0.9559 0.7308 0.6202 0.092 Uiso 1 1 calc GR . . . .
C115 C 0.7637(5) 0.0759(5) 0.57967(17) 0.071(2) Uani 1 1 d . . . . .
H11O H 0.7182 0.0463 0.5721 0.107 Uiso 1 1 calc GR . . . .
H11P H 0.8144 0.0475 0.5824 0.107 Uiso 1 1 calc GR . . . .
H11Q H 0.7751 0.1133 0.5651 0.107 Uiso 1 1 calc GR . . . .
C9 C 0.7237(6) 0.5750(5) 0.87730(16) 0.077(2) Uani 1 1 d D U . . .
H9AA H 0.7631 0.6144 0.8742 0.092 Uiso 0.520(10) 1 calc R . P A 1
H9AB H 0.6956 0.5823 0.8970 0.092 Uiso 0.520(10) 1 calc R . P A 1
H9BC H 0.7412 0.6237 0.8818 0.092 Uiso 0.480(10) 1 calc R . P A 2
H9BD H 0.6973 0.5560 0.8958 0.092 Uiso 0.480(10) 1 calc R . P A 2
C10 C 0.6573(5) 0.5773(4) 0.85231(15) 0.0668(19) Uani 1 1 d D U . . .
H10P H 0.6175 0.6157 0.8568 0.080 Uiso 1 1 calc R . . . .
H10Q H 0.6253 0.5329 0.8527 0.080 Uiso 1 1 calc R . . . .
C116 C 0.9722(5) 0.5644(5) 0.55797(19) 0.075(2) Uani 1 1 d . . . . .
H11R H 0.9582 0.5516 0.5788 0.113 Uiso 1 1 calc GR . . . .
H11S H 1.0174 0.5991 0.5581 0.113 Uiso 1 1 calc GR . . . .
H11T H 0.9906 0.5227 0.5469 0.113 Uiso 1 1 calc GR . . . .
C22 C 0.1852(5) 0.3380(4) 0.78025(15) 0.0578(17) Uani 1 1 d . . . . .
H22A H 0.2043 0.3837 0.7882 0.069 Uiso 1 1 calc R . . . .
H22B H 0.2064 0.3013 0.7941 0.069 Uiso 1 1 calc R . . . .
C117 C 0.7129(5) 0.0491(4) 0.63273(17) 0.0696(19) Uani 1 1 d . . . . .
H11U H 0.6909 0.0694 0.6515 0.104 Uiso 1 1 calc GR . . . .
H11V H 0.7624 0.0206 0.6373 0.104 Uiso 1 1 calc GR . . . .
H11W H 0.6698 0.0197 0.6234 0.104 Uiso 1 1 calc GR . . . .
C118 C 0.6558(7) 0.3328(6) 0.4715(2) 0.099(3) Uani 1 1 d . . . . .
H11X H 0.6587 0.3736 0.4581 0.148 Uiso 1 1 calc GR . . . .
H11Y H 0.6275 0.2943 0.4609 0.148 Uiso 1 1 calc GR . . . .
H H 0.7127 0.3183 0.4770 0.148 Uiso 1 1 calc GR . . . .
C119 C 0.6489(5) 0.6752(4) 0.5167(2) 0.076(2) Uani 1 1 d . . . . .
H11Z H 0.6463 0.6766 0.5388 0.114 Uiso 1 1 calc GR . . . .
HA H 0.6125 0.7117 0.5083 0.114 Uiso 1 1 calc GR . . . .
HB H 0.7068 0.6832 0.5100 0.114 Uiso 1 1 calc GR . . . .
C120 C 1.1160(5) 0.2962(6) 0.6707(2) 0.086(3) Uani 1 1 d . . . . .
H12C H 1.1515 0.3380 0.6696 0.129 Uiso 1 1 calc GR . . . .
H12D H 1.1502 0.2557 0.6764 0.129 Uiso 1 1 calc GR . . . .
H12E H 1.0719 0.3033 0.6858 0.129 Uiso 1 1 calc GR . . . .
C2 C 0.7873(6) 0.2528(6) 0.87737(18) 0.088(3) Uani 1 1 d D U . . .
H2AA H 0.8156 0.2398 0.8582 0.106 Uiso 0.520(10) 1 calc R . P A 1
H2AB H 0.7427 0.2179 0.8813 0.106 Uiso 0.520(10) 1 calc R . P A 1
H2BC H 0.7721 0.2040 0.8723 0.106 Uiso 0.480(10) 1 calc R . P A 2
H2BD H 0.7359 0.2761 0.8848 0.106 Uiso 0.480(10) 1 calc R . P A 2
C121 C 1.1469(5) 0.2723(5) 0.6155(2) 0.081(2) Uani 1 1 d . . . . .
H12F H 1.1242 0.2578 0.5959 0.122 Uiso 1 1 calc GR . . . .
H12G H 1.1850 0.2361 0.6231 0.122 Uiso 1 1 calc GR . . . .
H12H H 1.1775 0.3164 0.6132 0.122 Uiso 1 1 calc GR . . . .
C21 C 0.0878(5) 0.3364(5) 0.78079(18) 0.071(2) Uani 1 1 d . . . . .
H21A H 0.0682 0.3544 0.8006 0.085 Uiso 1 1 calc R . . . .
H21B H 0.0664 0.3684 0.7649 0.085 Uiso 1 1 calc R . . . .
C122 C 0.5217(6) 0.0909(5) 0.5156(2) 0.085(3) Uani 1 1 d . . . . .
H12I H 0.5290 0.1285 0.5007 0.127 Uiso 1 1 calc GR . . . .
H12J H 0.4757 0.0603 0.5092 0.127 Uiso 1 1 calc GR . . . .
H12K H 0.5736 0.0637 0.5170 0.127 Uiso 1 1 calc GR . . . .
C5 C 0.7084(13) 0.3220(13) 0.8170(3) 0.049(4) Uani 0.520(10) 1 d D U P A 1
H5A H 0.7403 0.2780 0.8144 0.058 Uiso 0.520(10) 1 calc R . P A 1
H5B H 0.7460 0.3615 0.8119 0.058 Uiso 0.520(10) 1 calc R . P A 1
C123 C 0.5214(5) 0.3864(5) 0.4942(3) 0.101(3) Uani 1 1 d . . . . .
H12L H 0.4959 0.4007 0.5134 0.151 Uiso 1 1 calc GR . . . .
H12M H 0.4844 0.3530 0.4839 0.151 Uiso 1 1 calc GR . . . .
H12N H 0.5295 0.4276 0.4813 0.151 Uiso 1 1 calc GR . . . .
C124 C 0.6290(6) 0.5926(6) 0.4707(2) 0.093(3) Uani 1 1 d . . . . .
H12O H 0.6887 0.5935 0.4655 0.140 Uiso 1 1 calc GR . . . .
H12P H 0.5999 0.6305 0.4601 0.140 Uiso 1 1 calc GR . . . .
H12Q H 0.6048 0.5475 0.4648 0.140 Uiso 1 1 calc GR . . . .
C125 C 0.9010(8) 0.6113(6) 0.51106(19) 0.106(4) Uani 1 1 d . . . . .
H12R H 0.9149 0.5687 0.4998 0.159 Uiso 1 1 calc GR . . . .
H12S H 0.9451 0.6463 0.5080 0.159 Uiso 1 1 calc GR . . . .
H12T H 0.8474 0.6299 0.5038 0.159 Uiso 1 1 calc GR . . . .
C15 C 0.0968(6) 0.5536(6) 0.7860(3) 0.114(4) Uani 1 1 d D U . . .
H15C H 0.0702 0.5923 0.7747 0.137 Uiso 0.480(10) 1 calc R . P A 2
H15D H 0.0916 0.5119 0.7728 0.137 Uiso 0.480(10) 1 calc R . P A 2
H15A H 0.0865 0.5161 0.7710 0.137 Uiso 0.520(10) 1 calc R . P A 1
H15B H 0.0834 0.5340 0.8062 0.137 Uiso 0.520(10) 1 calc R . P A 1
C19 C -0.0463(6) 0.2641(7) 0.7793(2) 0.103(3) Uani 1 1 d . . . . .
H19A H -0.0710 0.2955 0.7642 0.155 Uiso 1 1 calc GR . . . .
H19B H -0.0609 0.2804 0.7997 0.155 Uiso 1 1 calc GR . . . .
H19C H -0.0680 0.2167 0.7763 0.155 Uiso 1 1 calc GR . . . .
C1 C 0.8515(6) 0.2509(7) 0.9035(2) 0.106(4) Uani 1 1 d D U . . .
H1A H 0.8987 0.2818 0.8987 0.159 Uiso 1 1 calc GR . . . .
H1B H 0.8720 0.2029 0.9062 0.159 Uiso 1 1 calc GR . . . .
H1C H 0.8245 0.2667 0.9222 0.159 Uiso 1 1 calc GR . . . .
C126 C 0.8466(11) 0.2644(5) 0.5417(3) 0.146(6) Uani 1 1 d . . . . .
H12U H 0.7995 0.2613 0.5276 0.218 Uiso 1 1 calc GR . . . .
H12V H 0.8432 0.2259 0.5563 0.218 Uiso 1 1 calc GR . . . .
H12W H 0.8995 0.2610 0.5305 0.218 Uiso 1 1 calc GR . . . .
C8 C 0.7734(13) 0.5077(12) 0.8787(6) 0.079(6) Uani 0.520(10) 1 d D U P A 1
H8A H 0.7346 0.4691 0.8838 0.095 Uiso 0.520(10) 1 calc R . P A 1
H8B H 0.7966 0.4981 0.8584 0.095 Uiso 0.520(10) 1 calc R . P A 1
C127 C 1.0214(7) 0.2163(7) 0.6417(3) 0.116(4) Uani 1 1 d . . . . .
H12X H 0.9782 0.2238 0.6571 0.173 Uiso 1 1 calc GR . . . .
H12Y H 1.0577 0.1774 0.6478 0.173 Uiso 1 1 calc GR . . . .
HC H 0.9947 0.2052 0.6223 0.173 Uiso 1 1 calc GR . . . .
C3 C 0.7501(8) 0.3208(8) 0.8741(3) 0.063(4) Uani 0.520(10) 1 d D U P A 1
H3A H 0.7953 0.3546 0.8694 0.075 Uiso 0.520(10) 1 calc R . P A 1
H3B H 0.7259 0.3344 0.8939 0.075 Uiso 0.520(10) 1 calc R . P A 1
C128 C 0.7602(7) 0.3372(8) 0.5774(4) 0.157(7) Uani 1 1 d . . . . .
H12Z H 0.7645 0.3756 0.5920 0.235 Uiso 1 1 calc GR . . . .
HD H 0.7519 0.2930 0.5882 0.235 Uiso 1 1 calc GR . . . .
HE H 0.7125 0.3456 0.5638 0.235 Uiso 1 1 calc GR . . . .
C4 C 0.6810(8) 0.3286(7) 0.8498(2) 0.050(3) Uani 0.520(10) 1 d D U P A 1
H4A H 0.6376 0.2927 0.8537 0.059 Uiso 0.520(10) 1 calc R . P A 1
H4B H 0.6543 0.3749 0.8525 0.059 Uiso 0.520(10) 1 calc R . P A 1
C7 C 0.844(4) 0.507(4) 0.9011(17) 0.16(2) Uani 0.520(10) 1 d D U P A 1
H7A H 0.8860 0.4724 0.8950 0.234 Uiso 0.520(10) 1 calc GR . P A 1
H7B H 0.8226 0.4958 0.9212 0.234 Uiso 0.520(10) 1 calc GR . P A 1
H7C H 0.8706 0.5537 0.9016 0.234 Uiso 0.520(10) 1 calc GR . P A 1
C14A C 0.0415(9) 0.5405(13) 0.8098(3) 0.082(5) Uani 0.480(10) 1 d D U P A 2
H14A H 0.0460 0.5806 0.8239 0.098 Uiso 0.480(10) 1 calc R . P A 2
H14B H 0.0634 0.4991 0.8208 0.098 Uiso 0.480(10) 1 calc R . P A 2
C3B C 0.5823(19) 0.5214(16) 0.5979(5) 0.098(7) Uani 0.382(3) 1 d . U P . .
H3BA H 0.5537 0.5273 0.5782 0.117 Uiso 0.382(3) 1 calc R . P . .
H3BB H 0.5541 0.5521 0.6128 0.117 Uiso 0.382(3) 1 calc R . P . .
C2B C 0.5741(14) 0.4424(15) 0.6085(5) 0.080(5) Uani 0.382(3) 1 d . U P . .
H2B H 0.5158 0.4390 0.6167 0.096 Uiso 0.382(3) 1 calc R . P . .
C1B C 0.6293(13) 0.4297(14) 0.6357(4) 0.074(5) Uani 0.382(3) 1 d . U P . .
H1BA H 0.6338 0.3778 0.6380 0.089 Uiso 0.382(3) 1 calc R . P . .
C6B C 0.7196(16) 0.458(2) 0.6333(6) 0.108(7) Uani 0.382(3) 1 d . U P . .
H6BA H 0.7461 0.4528 0.6534 0.129 Uiso 0.382(3) 1 calc R . P . .
H6BB H 0.7507 0.4267 0.6192 0.129 Uiso 0.382(3) 1 calc R . P . .
C13A C -0.0524(10) 0.5276(19) 0.8047(5) 0.115(9) Uani 0.480(10) 1 d D U P A 2
H13A H -0.0781 0.5697 0.7961 0.173 Uiso 0.480(10) 1 calc GR . P A 2
H13B H -0.0793 0.5163 0.8240 0.173 Uiso 0.480(10) 1 calc GR . P A 2
H13C H -0.0597 0.4884 0.7906 0.173 Uiso 0.480(10) 1 calc GR . P A 2
C5B C 0.732(3) 0.532(2) 0.6230(5) 0.130(9) Uani 0.382(3) 1 d . U P . .
H5BA H 0.7913 0.5393 0.6169 0.156 Uiso 0.382(3) 1 calc R . P . .
H5BB H 0.7183 0.5648 0.6394 0.156 Uiso 0.382(3) 1 calc R . P . .
F1B F 0.5763(18) 0.3954(13) 0.5867(4) 0.173(9) Uani 0.382(3) 1 d . U P . .
C4B C 0.671(2) 0.543(2) 0.5949(6) 0.122(9) Uani 0.382(3) 1 d . U P . .
H4BA H 0.6724 0.5930 0.5896 0.147 Uiso 0.382(3) 1 calc R . P . .
H4BB H 0.6955 0.5169 0.5775 0.147 Uiso 0.382(3) 1 calc R . P . .
C5A C 0.6821(14) 0.3367(15) 0.8222(5) 0.062(6) Uani 0.480(10) 1 d D U P A 2
H5AA H 0.6478 0.3318 0.8407 0.074 Uiso 0.480(10) 1 calc R . P A 2
H5AB H 0.7048 0.3849 0.8214 0.074 Uiso 0.480(10) 1 calc R . P A 2
C4A C 0.7538(10) 0.2835(9) 0.8224(3) 0.067(4) Uani 0.480(10) 1 d D U P A 2
H4AA H 0.7292 0.2359 0.8223 0.080 Uiso 0.480(10) 1 calc R . P A 2
H4AB H 0.7861 0.2889 0.8034 0.080 Uiso 0.480(10) 1 calc R . P A 2
C3A C 0.8145(10) 0.2888(10) 0.8489(3) 0.072(4) Uani 0.480(10) 1 d D U P A 2
H3AA H 0.8690 0.2689 0.8425 0.087 Uiso 0.480(10) 1 calc R . P A 2
H3AB H 0.8237 0.3389 0.8535 0.087 Uiso 0.480(10) 1 calc R . P A 2
C14 C 0.0400(8) 0.6082(10) 0.7802(4) 0.084(5) Uani 0.520(10) 1 d D U P A 1
H14C H 0.0446 0.6224 0.7587 0.101 Uiso 0.520(10) 1 calc R . P A 1
H14D H 0.0546 0.6491 0.7929 0.101 Uiso 0.520(10) 1 calc R . P A 1
C13 C -0.0517(10) 0.5856(15) 0.7870(5) 0.112(8) Uani 0.520(10) 1 d D U P A 1
H13D H -0.0902 0.6120 0.7740 0.167 Uiso 0.520(10) 1 calc GR . P A 1
H13E H -0.0647 0.5950 0.8083 0.167 Uiso 0.520(10) 1 calc GR . P A 1
H13F H -0.0580 0.5354 0.7829 0.167 Uiso 0.520(10) 1 calc GR . P A 1
C8A C 0.7998(15) 0.5334(18) 0.8707(7) 0.102(9) Uani 0.480(10) 1 d D U P A 2
H8AA H 0.8285 0.5536 0.8529 0.123 Uiso 0.480(10) 1 calc R . P A 2
H8AB H 0.7830 0.4850 0.8655 0.123 Uiso 0.480(10) 1 calc R . P A 2
C7A C 0.862(5) 0.531(5) 0.8976(19) 0.16(2) Uani 0.480(10) 1 d D U P A 2
H7AA H 0.8859 0.5778 0.9008 0.234 Uiso 0.480(10) 1 calc GR . P A 2
H7AB H 0.9074 0.4980 0.8931 0.234 Uiso 0.480(10) 1 calc GR . P A 2
H7AC H 0.8326 0.5161 0.9160 0.234 Uiso 0.480(10) 1 calc GR . P A 2

loop_
_atom_site_aniso_label
_atom_site_aniso_U_11
_atom_site_aniso_U_22
_atom_site_aniso_U_33
_atom_site_aniso_U_23
_atom_site_aniso_U_13
_atom_site_aniso_U_12
Br1B 0.0703(13) 0.0554(14) 0.0696(12) 0.0046(10) 0.0109(8) -0.0014(10)
O7 0.036(2) 0.029(2) 0.049(2) 0.0068(16) -0.0013(15) 0.0009(16)
O8 0.040(2) 0.028(2) 0.047(2) 0.0044(16) -0.0023(16) 0.0004(17)
O6 0.047(2) 0.029(2) 0.049(2) -0.0016(17) -0.0026(17) -0.0062(18)
O10 0.038(2) 0.031(2) 0.068(2) -0.0056(19) -0.0030(17) -0.0037(18)
O9 0.038(2) 0.024(2) 0.065(2) -0.0049(18) 0.0037(17) -0.0029(16)
O5 0.066(3) 0.023(2) 0.052(2) -0.0019(17) -0.0057(19) -0.0022(19)
O11 0.054(3) 0.029(2) 0.076(3) -0.011(2) -0.012(2) 0.011(2)
O12 0.057(3) 0.028(2) 0.077(3) -0.008(2) -0.006(2) 0.008(2)
O3 0.051(3) 0.042(3) 0.136(4) 0.003(3) -0.010(3) 0.001(2)
C25 0.043(3) 0.025(3) 0.047(3) 0.003(2) 0.000(2) -0.008(2)
C26 0.038(3) 0.029(3) 0.048(3) -0.002(2) -0.001(2) -0.005(2)
C27 0.036(3) 0.035(3) 0.040(3) 0.006(3) 0.0009(19) -0.001(3)
C28 0.038(3) 0.030(3) 0.060(3) -0.002(3) -0.007(2) -0.002(3)
C29 0.029(3) 0.028(3) 0.047(3) -0.001(2) 0.002(2) -0.002(2)
C30 0.038(3) 0.021(3) 0.055(3) -0.005(2) 0.006(2) -0.005(2)
C31 0.039(3) 0.027(3) 0.053(3) -0.003(3) 0.002(2) -0.001(2)
C32 0.030(3) 0.031(3) 0.044(3) 0.004(2) 0.002(2) -0.001(2)
C33 0.045(3) 0.021(3) 0.050(3) -0.005(2) -0.001(2) 0.000(2)
C34 0.026(2) 0.031(3) 0.053(3) 0.000(3) 0.006(2) 0.001(2)
C35 0.031(3) 0.037(3) 0.044(3) 0.000(3) 0.006(2) 0.007(3)
C36 0.044(3) 0.018(3) 0.047(3) 0.000(2) 0.003(2) -0.005(2)
C37 0.042(3) 0.021(3) 0.049(3) -0.002(2) 0.004(2) -0.002(2)
C38 0.064(4) 0.024(3) 0.055(3) 0.004(3) -0.011(3) 0.001(3)
C39 0.029(2) 0.030(3) 0.049(3) -0.001(3) 0.003(2) 0.000(2)
C40 0.036(3) 0.047(4) 0.041(3) -0.008(3) 0.001(2) 0.001(3)
C41 0.039(3) 0.030(3) 0.065(4) 0.000(3) 0.006(3) -0.003(3)
C42 0.042(3) 0.022(3) 0.045(3) -0.002(2) 0.003(2) 0.000(2)
C43 0.040(3) 0.030(3) 0.053(3) -0.006(2) -0.008(2) 0.000(2)
C44 0.039(3) 0.042(4) 0.051(3) -0.003(3) 0.003(2) 0.003(3)
C45 0.042(3) 0.029(3) 0.056(3) -0.003(3) 0.007(3) -0.004(3)
C46 0.045(3) 0.029(3) 0.049(3) 0.004(2) 0.002(2) 0.003(3)
C47 0.049(4) 0.031(3) 0.051(3) 0.002(2) -0.012(3) 0.005(3)
C48 0.049(3) 0.020(3) 0.050(3) 0.001(2) 0.005(2) -0.004(2)
C49 0.027(2) 0.032(3) 0.047(3) 0.004(3) 0.0009(19) -0.003(2)
C50 0.050(3) 0.032(3) 0.057(3) 0.001(3) 0.009(3) -0.002(3)
C51 0.037(3) 0.043(4) 0.055(3) 0.002(3) 0.002(3) 0.000(3)
C52 0.043(3) 0.031(3) 0.051(3) -0.002(3) -0.007(2) 0.002(3)
C53 0.045(3) 0.034(4) 0.059(3) -0.004(3) -0.010(3) 0.008(3)
C54 0.041(3) 0.052(4) 0.055(3) 0.006(3) -0.003(2) -0.005(3)
C55 0.041(3) 0.035(3) 0.050(3) 0.003(2) 0.005(2) 0.003(3)
C56 0.040(3) 0.028(3) 0.051(3) -0.003(2) -0.003(2) -0.004(2)
C57 0.058(4) 0.026(3) 0.047(3) 0.004(2) 0.000(3) -0.007(3)
O2 0.067(3) 0.053(3) 0.139(5) -0.004(3) -0.028(3) 0.003(3)
C58 0.067(4) 0.030(4) 0.062(4) -0.003(3) 0.010(3) -0.011(3)
C59 0.059(4) 0.023(3) 0.057(3) 0.005(3) -0.010(3) 0.000(3)
C60 0.046(3) 0.048(4) 0.042(3) 0.003(3) 0.003(2) -0.007(3)
C61 0.049(4) 0.037(4) 0.070(4) -0.011(3) 0.000(3) -0.003(3)
C62 0.038(3) 0.031(3) 0.053(3) -0.002(2) 0.008(2) -0.005(2)
C63 0.039(3) 0.035(3) 0.060(3) -0.006(3) -0.010(2) 0.010(3)
O4 0.110(5) 0.049(4) 0.138(5) -0.009(4) -0.011(4) -0.017(3)
C64 0.033(3) 0.028(3) 0.051(3) 0.003(2) 0.000(2) -0.002(2)
C65 0.048(3) 0.048(4) 0.065(4) -0.016(3) -0.016(3) 0.015(3)
C66 0.053(4) 0.028(3) 0.048(3) -0.001(2) 0.004(3) 0.000(3)
C67 0.062(4) 0.029(3) 0.063(4) -0.004(3) -0.002(3) -0.003(3)
C68 0.059(4) 0.028(3) 0.047(3) -0.001(2) -0.001(3) 0.003(3)
C18 0.040(3) 0.032(3) 0.044(3) -0.002(2) 0.003(2) -0.002(2)
C69 0.062(4) 0.021(3) 0.047(3) 0.000(2) 0.000(3) -0.002(3)
C70 0.069(5) 0.029(4) 0.069(4) -0.001(3) -0.006(3) -0.008(3)
C12 0.048(3) 0.026(3) 0.054(3) -0.006(2) -0.003(3) -0.002(3)
C71 0.058(4) 0.022(3) 0.050(3) 0.007(2) -0.004(3) 0.001(3)
C72 0.043(3) 0.038(3) 0.065(3) -0.009(3) -0.008(3) 0.003(3)
C73 0.061(4) 0.033(4) 0.061(4) -0.012(3) 0.008(3) 0.000(3)
C17 0.042(3) 0.042(4) 0.063(4) 0.003(3) 0.006(3) 0.002(3)
C74 0.066(4) 0.030(3) 0.063(4) -0.008(3) 0.010(3) -0.008(3)
C75 0.045(4) 0.039(4) 0.085(5) -0.011(4) 0.002(3) 0.000(3)
C76 0.041(3) 0.066(5) 0.057(4) -0.011(3) -0.005(3) 0.013(3)
C77 0.048(4) 0.047(4) 0.049(3) 0.004(3) -0.001(3) -0.003(3)
C78 0.067(4) 0.039(4) 0.062(4) -0.002(3) 0.004(3) -0.001(3)
C79 0.052(4) 0.045(4) 0.066(4) 0.000(3) 0.000(3) -0.006(3)
O1 0.207(8) 0.055(4) 0.089(4) 0.000(3) -0.011(5) -0.006(5)
C80 0.051(4) 0.033(4) 0.093(5) -0.001(3) 0.004(3) -0.003(3)
C81 0.065(4) 0.023(3) 0.049(3) 0.000(2) -0.005(3) -0.006(3)
C82 0.048(4) 0.055(4) 0.058(3) -0.007(3) -0.004(3) 0.019(3)
C83 0.046(3) 0.060(4) 0.057(3) -0.013(3) -0.012(3) 0.012(4)
C84 0.035(3) 0.056(4) 0.058(3) -0.004(3) -0.001(2) -0.003(3)
C85 0.042(3) 0.041(4) 0.059(3) -0.002(3) 0.000(3) 0.003(3)
C24 0.063(4) 0.033(3) 0.050(3) 0.005(3) -0.001(3) -0.010(3)
C86 0.057(4) 0.021(3) 0.059(3) 0.000(3) 0.000(3) 0.000(3)
C87 0.034(3) 0.080(6) 0.076(4) -0.027(4) -0.011(3) 0.017(3)
C88 0.045(4) 0.044(4) 0.081(4) -0.016(3) 0.016(3) -0.004(3)
C89 0.063(4) 0.024(3) 0.061(4) -0.002(3) -0.006(3) 0.004(3)
C90 0.050(4) 0.040(4) 0.074(4) -0.001(3) 0.014(3) 0.001(3)
C91 0.057(4) 0.031(4) 0.072(4) -0.010(3) -0.006(3) 0.006(3)
C92 0.037(3) 0.069(5) 0.088(5) -0.030(4) 0.004(3) -0.001(3)
C93 0.059(4) 0.054(5) 0.074(4) 0.004(3) -0.002(3) 0.002(3)
C94 0.061(4) 0.071(5) 0.066(4) 0.017(4) -0.003(3) 0.012(4)
C95 0.053(4) 0.054(5) 0.073(4) 0.000(3) -0.001(3) -0.001(3)
C96 0.054(4) 0.069(5) 0.083(5) 0.006(4) 0.008(3) 0.023(4)
C11 0.056(4) 0.050(4) 0.054(3) -0.007(3) -0.007(3) -0.003(3)
C97 0.056(4) 0.055(5) 0.096(5) -0.023(4) -0.003(4) 0.006(4)
C23 0.063(4) 0.050(4) 0.053(3) 0.015(3) 0.004(3) -0.005(3)
C98 0.047(4) 0.067(5) 0.052(3) -0.009(3) 0.003(3) 0.001(3)
C99 0.057(4) 0.047(4) 0.067(4) 0.009(3) 0.014(3) 0.007(3)
C100 0.048(4) 0.041(4) 0.071(4) -0.011(3) 0.000(3) 0.003(3)
C101 0.055(4) 0.076(6) 0.080(5) -0.028(4) -0.018(3) 0.018(4)
C102 0.068(5) 0.061(5) 0.071(4) -0.001(4) 0.003(3) -0.004(4)
C103 0.047(4) 0.055(5) 0.087(5) -0.015(4) 0.009(3) 0.000(3)
C6 0.085(5) 0.035(4) 0.058(4) 0.006(3) -0.012(3) -0.005(3)
C104 0.052(4) 0.061(5) 0.072(4) 0.011(3) -0.007(3) -0.020(3)
C16 0.074(5) 0.055(5) 0.069(4) 0.005(3) 0.030(3) 0.002(4)
C105 0.043(4) 0.056(5) 0.077(4) 0.006(3) 0.000(3) -0.002(3)
C106 0.064(5) 0.074(6) 0.069(4) -0.024(4) 0.009(4) -0.016(4)
C107 0.053(4) 0.045(4) 0.091(5) 0.006(4) 0.003(3) 0.001(3)
C108 0.049(4) 0.064(5) 0.069(4) -0.008(4) 0.000(3) -0.001(4)
C109 0.044(4) 0.071(5) 0.078(5) -0.030(4) 0.008(3) 0.000(3)
C20 0.068(5) 0.076(6) 0.080(5) 0.014(4) -0.004(4) -0.007(4)
C110 0.055(4) 0.084(6) 0.062(4) -0.002(4) 0.001(3) 0.028(4)
C111 0.058(4) 0.046(5) 0.114(6) 0.001(4) 0.016(4) -0.003(3)
C112 0.049(4) 0.064(5) 0.082(5) -0.009(4) 0.009(3) 0.000(4)
C113 0.160(10) 0.063(6) 0.056(4) 0.011(4) -0.032(5) -0.041(6)
C114 0.065(4) 0.059(5) 0.060(4) 0.003(3) -0.006(3) 0.007(4)
C115 0.063(5) 0.068(5) 0.083(5) -0.018(4) 0.006(4) 0.004(4)
C9 0.097(6) 0.076(6) 0.058(4) 0.004(4) -0.005(4) -0.004(4)
C10 0.078(5) 0.058(5) 0.064(4) 0.009(3) -0.004(3) 0.003(4)
C116 0.063(5) 0.069(6) 0.094(5) -0.028(4) -0.011(4) 0.021(4)
C22 0.068(5) 0.040(4) 0.066(4) 0.004(3) 0.003(3) -0.001(3)
C117 0.087(5) 0.038(4) 0.084(5) -0.005(4) 0.004(4) 0.007(4)
C118 0.109(7) 0.075(7) 0.112(7) 0.029(5) 0.041(6) 0.024(6)
C119 0.055(5) 0.041(4) 0.132(7) 0.008(4) 0.001(4) -0.005(4)
C120 0.064(5) 0.090(7) 0.103(6) -0.010(5) 0.000(4) 0.008(5)
C2 0.087(6) 0.101(7) 0.077(5) 0.013(5) -0.018(4) -0.027(5)
C121 0.074(5) 0.069(6) 0.100(6) -0.006(5) 0.008(4) 0.026(4)
C21 0.071(5) 0.071(6) 0.072(4) 0.012(4) 0.003(4) 0.010(4)
C122 0.075(5) 0.074(6) 0.107(6) -0.046(5) 0.027(4) -0.030(4)
C5 0.067(11) 0.028(10) 0.050(7) -0.004(6) 0.001(6) 0.002(7)
C123 0.053(5) 0.055(6) 0.195(10) 0.036(6) -0.005(5) 0.005(4)
C124 0.063(5) 0.116(9) 0.100(6) 0.003(6) 0.030(4) -0.009(5)
C125 0.165(10) 0.086(7) 0.068(5) -0.026(5) -0.014(5) 0.063(7)
C15 0.087(6) 0.098(8) 0.158(9) -0.001(7) 0.066(6) -0.010(5)
C19 0.066(6) 0.127(10) 0.116(7) 0.020(7) -0.022(5) -0.020(6)
C1 0.068(5) 0.156(10) 0.093(6) 0.044(6) -0.016(4) -0.049(6)
C126 0.272(17) 0.046(6) 0.118(8) -0.012(5) -0.105(10) -0.013(8)
C8 0.075(11) 0.084(13) 0.079(14) -0.008(10) -0.012(9) 0.010(10)
C127 0.072(6) 0.106(9) 0.169(10) 0.016(8) -0.009(6) -0.025(6)
C3 0.065(8) 0.075(9) 0.049(6) 0.001(6) -0.012(5) -0.021(6)
C128 0.079(8) 0.149(13) 0.241(16) 0.076(12) -0.062(9) -0.050(8)
C4 0.065(7) 0.037(7) 0.046(6) 0.004(5) -0.006(5) -0.006(6)
C7 0.14(2) 0.22(5) 0.111(15) 0.02(3) -0.050(19) 0.03(3)
C14A 0.061(8) 0.105(15) 0.079(9) 0.001(10) 0.027(6) -0.003(9)
C3B 0.119(15) 0.107(15) 0.068(11) -0.001(10) 0.025(10) 0.000(11)
C2B 0.071(11) 0.104(14) 0.066(9) -0.008(8) -0.001(8) -0.012(10)
C1B 0.065(10) 0.086(14) 0.072(9) -0.014(9) -0.002(7) -0.002(9)
C6B 0.080(12) 0.144(19) 0.100(14) -0.009(14) -0.008(10) -0.025(12)
C13A 0.058(9) 0.18(3) 0.110(14) 0.034(17) 0.019(8) -0.007(11)
C5B 0.20(2) 0.127(19) 0.065(12) -0.033(12) 0.011(12) -0.044(16)
F1B 0.26(2) 0.153(16) 0.103(10) -0.033(10) -0.040(13) 0.067(16)
C4B 0.142(17) 0.14(2) 0.088(13) 0.010(15) 0.018(12) -0.041(15)
C5A 0.077(12) 0.046(13) 0.063(11) -0.002(8) -0.006(9) -0.009(9)
C4A 0.073(9) 0.054(10) 0.073(8) 0.007(7) -0.014(7) 0.000(8)
C3A 0.062(9) 0.081(12) 0.074(8) -0.004(7) -0.011(6) -0.009(8)
C14 0.067(8) 0.095(12) 0.089(10) -0.024(9) 0.021(7) -0.010(7)
C13 0.063(9) 0.18(2) 0.096(13) -0.010(14) 0.010(8) -0.029(10)
C8A 0.107(15) 0.12(2) 0.079(14) 0.014(13) -0.020(11) 0.015(15)
C7A 0.14(2) 0.22(5) 0.111(15) 0.02(3) -0.050(19) 0.03(3)

loop_
_atom_type_symbol
_atom_type_description
_atom_type_scat_dispersion_real
_atom_type_scat_dispersion_imag
_atom_type_scat_source
C C 0.0181 0.0091 'International Tables Vol C Tables 4.2.6.8 and 6.1.1.4'
H H 0.0000 0.0000 'International Tables Vol C Tables 4.2.6.8 and 6.1.1.4'
Br Br -0.6763 1.2805 'International Tables Vol C Tables 4.2.6.8 and 6.1.1.4'
F F 0.0727 0.0534 'International Tables Vol C Tables 4.2.6.8 and 6.1.1.4'
O O 0.0492 0.0322 'International Tables Vol C Tables 4.2.6.8 and 6.1.1.4'

loop_
_exptl_crystal_face_index_h
_exptl_crystal_face_index_k
_exptl_crystal_face_index_l
_exptl_crystal_face_perp_dist
1 1 28 0.0180
-2 -12 2 0.0679
0 -8 21 0.0637
-6 0 -22 0.0442
3 12 -1 0.0763
-10 -1 -1 0.0600
-10 3 -2 0.0671
8 -8 2 0.0765
10 -2 1 0.0549
-1 -11 -13 0.0685
-1 -1 -28 0.0190
2 0 -28 0.0325
2 6 -23 0.0487
-5 2 -23 0.0453
-9 2 13 0.0612
-8 6 11 0.0765
-4 11 -1 0.0950
-1 1 28 0.0262
1 12 -1 0.0855

loop_
_geom_angle_atom_site_label_1
_geom_angle_atom_site_label_2
_geom_angle_atom_site_label_3
_geom_angle
C32 O7 C46 115.4(4)
C37 O8 C46 117.3(4)
C26 O6 C68 116.4(4)
C28 O10 C41 115.7(4)
C30 O9 C41 117.8(4)
C81 O5 C68 117.2(4)
C53 O11 C91 115.5(5)
C91 O12 C89 117.9(5)
C107 O3 H3 109.5
C26 C25 C27 117.2(5)
C26 C25 C57 121.1(5)
C27 C25 C57 121.5(5)
C25 C26 O6 121.1(5)
C25 C26 C49 122.1(5)
C49 C26 O6 116.7(5)
C25 C27 H27 118.1
C29 C27 C25 123.9(4)
C29 C27 H27 118.1
O10 C28 C43 121.0(5)
C63 C28 O10 117.6(5)
C63 C28 C43 121.4(6)
C27 C29 C32 117.0(5)
C27 C29 C64 122.5(5)
C32 C29 C64 120.4(5)
C33 C30 O9 121.0(5)
C33 C30 C48 122.0(5)
C48 C30 O9 116.8(5)
C45 C31 C48 178.8(7)
O7 C32 C29 121.2(5)
O7 C32 C49 117.2(4)
C29 C32 C49 121.6(5)
C30 C33 C36 117.7(5)
C30 C33 C56 120.0(5)
C36 C33 C56 122.4(5)
C39 C34 C35 179.7(7)
C34 C35 C44 117.8(5)
C40 C35 C34 118.7(5)
C40 C35 C44 123.5(5)
C33 C36 H36 118.8
C42 C36 C33 122.5(5)
C42 C36 H36 118.8
O8 C37 C48 116.4(5)
C42 C37 O8 122.2(5)
C42 C37 C48 121.3(5)
C47 C38 H38 106.6
C47 C38 C59 108.0(5)
C47 C38 C6 113.8(5)
C59 C38 H38 106.6
C6 C38 H38 106.6
C6 C38 C59 114.8(6)
C34 C39 C49 179.2(6)
C35 C40 C60 176.1(6)
O10 C41 H41A 109.1
O10 C41 H41B 109.1
O9 C41 O10 112.3(5)
O9 C41 H41A 109.1
O9 C41 H41B 109.1
H41A C41 H41B 107.9
C36 C42 C37 118.5(5)
C36 C42 C64 122.2(5)
C37 C42 C64 119.3(5)
C28 C43 C56 119.6(5)
C52 C43 C28 117.8(5)
C52 C43 C56 122.5(5)
C84 C44 C35 107.0(5)
C84 C44 C100 110.3(5)
C98 C44 C35 110.9(5)
C98 C44 C84 109.6(5)
C98 C44 C100 110.4(5)
C100 C44 C35 108.5(5)
C31 C45 C62 177.2(7)
O7 C46 O8 112.2(4)
O7 C46 H46A 109.2
O7 C46 H46B 109.2
O8 C46 H46A 109.2
O8 C46 H46B 109.2
H46A C46 H46B 107.9
C52 C47 C38 122.2(6)
C53 C47 C38 120.5(6)
C53 C47 C52 117.2(6)
C30 C48 C31 121.5(5)
C30 C48 C37 118.1(5)
C37 C48 C31 120.5(5)
C26 C49 C32 118.2(4)
C26 C49 C39 121.6(5)
C32 C49 C39 120.2(5)
C62 C50 C90 108.1(5)
C95 C50 C62 109.5(5)
C95 C50 C90 108.4(5)
C99 C50 C62 110.6(5)
C99 C50 C90 109.5(5)
C99 C50 C95 110.7(5)
C76 C51 C55 177.1(7)
C43 C52 C47 123.2(5)
C43 C52 H52 118.4
C47 C52 H52 118.4
O11 C53 C63 117.3(5)
C47 C53 O11 121.0(6)
C47 C53 C63 121.7(6)
C60 C54 C93 108.8(5)
C60 C54 C105 110.4(5)
C94 C54 C60 108.9(5)
C94 C54 C93 108.6(6)
C94 C54 C105 110.2(5)
C105 C54 C93 109.8(6)
C51 C55 C85 119.0(5)
C66 C55 C51 120.2(5)
C66 C55 C85 120.7(5)
C33 C56 H56 107.1
C33 C56 C12 114.2(5)
C43 C56 C33 107.7(4)
C43 C56 H56 107.1
C43 C56 C12 113.1(5)
C12 C56 H56 107.1
C25 C57 H57 106.5
C25 C57 C71 107.4(5)
C71 C57 H57 106.5
C24 C57 C25 113.8(5)
C24 C57 H57 106.5
C24 C57 C71 115.6(5)
C101 O2 H2 109.5
C70 C58 C78 115.8(6)
C74 C58 C70 118.9(7)
C74 C58 C78 125.2(6)
C69 C59 C38 121.7(6)
C89 C59 C38 120.2(6)
C89 C59 C69 118.1(6)
C40 C60 C54 123.6(5)
C40 C60 C77 118.3(6)
C77 C60 C54 118.1(5)
C75 C61 C73 176.7(7)
C45 C62 C50 117.8(5)
C66 C62 C45 117.0(5)
C66 C62 C50 125.2(5)
C28 C63 C53 118.6(5)
C28 C63 C72 121.4(6)
C53 C63 C72 119.9(6)
C80 O4 H4 109.5
C29 C64 C42 107.0(4)
C29 C64 H64 107.3
C29 C64 C18 113.9(5)
C42 C64 H64 107.3
C42 C64 C18 113.7(4)
C18 C64 H64 107.3
C72 C65 C83 178.6(7)
C62 C66 C55 173.3(6)
C70 C67 C86 177.9(8)
O6 C68 H68A 109.1
O6 C68 H68B 109.1
O5 C68 O6 112.4(5)
O5 C68 H68A 109.1
O5 C68 H68B 109.1
H68A C68 H68B 107.8
C64 C18 H18A 109.0
C64 C18 H18B 109.0
H18A C18 H18B 107.8
C17 C18 C64 112.8(5)
C17 C18 H18A 109.0
C17 C18 H18B 109.0
C59 C69 H69 119.1
C59 C69 C71 121.9(6)
C71 C69 H69 119.1
C67 C70 C58 177.1(8)
C56 C12 H12A 109.1
C56 C12 H12B 109.1
H12A C12 H12B 107.9
C11 C12 C56 112.4(5)
C11 C12 H12A 109.1
C11 C12 H12B 109.1
C69 C71 C57 121.8(5)
C81 C71 C57 120.5(5)
C81 C71 C69 117.7(6)
C65 C72 C63 176.3(6)
C61 C73 C88 117.8(6)
C74 C73 C61 120.4(6)
C74 C73 C88 121.8(6)
C18 C17 H17A 108.8
C18 C17 H17B 108.8
H17A C17 H17B 107.7
C16 C17 C18 113.7(5)
C16 C17 H17A 108.8
C16 C17 H17B 108.8
C73 C74 C58 175.5(7)
C61 C75 C80 178.8(8)
C51 C76 C101 178.4(8)
C79 C77 C60 177.6(8)
C102 C78 C58 110.6(6)
C102 C78 C115 110.1(6)
C115 C78 C58 110.4(6)
C117 C78 C58 107.9(6)
C117 C78 C102 108.8(6)
C117 C78 C115 108.9(6)
C77 C79 C107 178.4(8)
C113 O1 H1 109.5
O4 C80 C75 110.5(6)
O4 C80 C118 106.6(7)
O4 C80 C123 104.7(7)
C75 C80 C118 109.9(6)
C75 C80 C123 110.9(6)
C123 C80 C118 114.1(8)
O5 C81 C86 116.9(5)
C71 C81 O5 120.5(6)
C71 C81 C86 122.4(6)
C83 C82 C96 110.0(6)
C83 C82 C108 109.0(6)
C83 C82 C110 111.2(6)
C108 C82 C96 108.1(6)
C110 C82 C96 109.4(6)
C110 C82 C108 109.1(5)
C65 C83 C82 119.1(6)
C87 C83 C65 116.3(7)
C87 C83 C82 124.6(6)
C44 C84 H84A 109.5
C44 C84 H84B 109.5
C44 C84 H84C 109.5
H84A C84 H84B 109.5
H84A C84 H84C 109.5
H84B C84 H84C 109.5
C55 C85 C104 109.1(5)
C97 C85 C55 111.1(5)
C97 C85 C104 108.5(6)
C97 C85 C114 110.2(6)
C114 C85 C55 107.9(5)
C114 C85 C104 110.0(6)
C57 C24 H24A 108.9
C57 C24 H24B 108.9
C57 C24 C23 113.2(5)
H24A C24 H24B 107.8
C23 C24 H24A 108.9
C23 C24 H24B 108.9
C81 C86 C67 120.3(6)
C89 C86 C67 122.1(6)
C89 C86 C81 117.6(6)
C92 C87 C83 177.2(7)
C73 C88 C111 110.1(6)
C112 C88 C73 109.7(6)
C112 C88 C111 109.3(6)
C112 C88 C122 110.1(7)
C122 C88 C73 107.9(5)
C122 C88 C111 109.7(7)
C59 C89 O12 121.2(6)
C59 C89 C86 122.4(6)
C86 C89 O12 116.3(5)
C50 C90 H90A 109.5
C50 C90 H90B 109.5
C50 C90 H90C 109.5
H90A C90 H90B 109.5
H90A C90 H90C 109.5
H90B C90 H90C 109.5
O11 C91 H91A 108.8
O11 C91 H91B 108.8
O12 C91 O11 113.7(5)
O12 C91 H91A 108.8
O12 C91 H91B 108.8
H91A C91 H91B 107.7
C87 C92 C103 122.5(7)
C87 C92 C109 117.7(7)
C109 C92 C103 119.7(6)
C54 C93 H93A 109.5
C54 C93 H93B 109.5
C54 C93 H93C 109.5
H93A C93 H93B 109.5
H93A C93 H93C 109.5
H93B C93 H93C 109.5
C54 C94 H94A 109.5
C54 C94 H94B 109.5
C54 C94 H94C 109.5
H94A C94 H94B 109.5
H94A C94 H94C 109.5
H94B C94 H94C 109.5
C50 C95 H95A 109.5
C50 C95 H95B 109.5
C50 C95 H95C 109.5
H95A C95 H95B 109.5
H95A C95 H95C 109.5
H95B C95 H95C 109.5
C82 C96 H96A 109.5
C82 C96 H96B 109.5
C82 C96 H96C 109.5
H96A C96 H96B 109.5
H96A C96 H96C 109.5
H96B C96 H96C 109.5
C12 C11 H11A 108.8
C12 C11 H11B 108.8
H11A C11 H11B 107.7
C10 C11 C12 113.7(6)
C10 C11 H11A 108.8
C10 C11 H11B 108.8
C85 C97 H97A 109.5
C85 C97 H97B 109.5
C85 C97 H97C 109.5
H97A C97 H97B 109.5
H97A C97 H97C 109.5
H97B C97 H97C 109.5
C24 C23 H23A 108.6
C24 C23 H23B 108.6
H23A C23 H23B 107.6
C22 C23 C24 114.7(6)
C22 C23 H23A 108.6
C22 C23 H23B 108.6
C44 C98 H98A 109.5
C44 C98 H98B 109.5
C44 C98 H98C 109.5
H98A C98 H98B 109.5
H98A C98 H98C 109.5
H98B C98 H98C 109.5
C50 C99 H99A 109.5
C50 C99 H99B 109.5
C50 C99 H99C 109.5
H99A C99 H99B 109.5
H99A C99 H99C 109.5
H99B C99 H99C 109.5
C44 C100 H10A 109.5
C44 C100 H10B 109.5
C44 C100 H10C 109.5
H10A C100 H10B 109.5
H10A C100 H10C 109.5
H10B C100 H10C 109.5
O2 C101 C76 109.7(6)
O2 C101 C116 102.9(7)
C116 C101 C76 109.2(6)
C125 C101 O2 105.0(7)
C125 C101 C76 111.8(7)
C125 C101 C116 117.5(8)
C78 C102 H10D 109.5
C78 C102 H10E 109.5
C78 C102 H10F 109.5
H10D C102 H10E 109.5
H10D C102 H10F 109.5
H10E C102 H10F 109.5
C92 C103 C120 111.2(6)
C121 C103 C92 109.9(7)
C121 C103 C120 106.7(6)
C127 C103 C92 111.1(7)
C127 C103 C120 106.1(8)
C127 C103 C121 111.7(8)
C38 C6 H6AA 110.4
C38 C6 H6AB 110.4
C38 C6 H6BC 106.6
C38 C6 H6BD 106.6
C38 C6 C5 106.7(9)
H6AA C6 H6AB 108.6
H6BC C6 H6BD 106.6
C5 C6 H6AA 110.4
C5 C6 H6AB 110.4
C5A C6 C38 122.9(12)
C5A C6 H6BC 106.6
C5A C6 H6BD 106.6
C85 C104 H10G 109.5
C85 C104 H10H 109.5
C85 C104 H10I 109.5
H10G C104 H10H 109.5
H10G C104 H10I 109.5
H10H C104 H10I 109.5
C17 C16 H16A 109.0
C17 C16 H16B 109.0
H16A C16 H16B 107.8
C15 C16 C17 112.9(7)
C15 C16 H16A 109.0
C15 C16 H16B 109.0
C54 C105 H10J 109.5
C54 C105 H10K 109.5
C54 C105 H10L 109.5
H10J C105 H10K 109.5
H10J C105 H10L 109.5
H10K C105 H10L 109.5
C109 C106 C113 169.8(8)
O3 C107 C79 110.8(6)
O3 C107 C119 104.5(6)
O3 C107 C124 108.8(7)
C79 C107 C119 109.5(6)
C79 C107 C124 109.7(6)
C119 C107 C124 113.4(7)
C82 C108 H10M 109.5
C82 C108 H10N 109.5
C82 C108 H10O 109.5
H10M C108 H10N 109.5
H10M C108 H10O 109.5
H10N C108 H10O 109.5
C106 C109 C92 174.3(8)
H20A C20 H20B 107.9
C21 C20 H20A 109.3
C21 C20 H20B 109.3
C21 C20 C19 111.7(9)
C19 C20 H20A 109.3
C19 C20 H20B 109.3
C82 C110 H11C 109.5
C82 C110 H11D 109.5
C82 C110 H11E 109.5
H11C C110 H11D 109.5
H11C C110 H11E 109.5
H11D C110 H11E 109.5
C88 C111 H11F 109.5
C88 C111 H11G 109.5
C88 C111 H11H 109.5
H11F C111 H11G 109.5
H11F C111 H11H 109.5
H11G C111 H11H 109.5
C88 C112 H11I 109.5
C88 C112 H11J 109.5
C88 C112 H11K 109.5
H11I C112 H11J 109.5
H11I C112 H11K 109.5
H11J C112 H11K 109.5
O1 C113 C106 116.4(8)
O1 C113 C126 108.3(7)
O1 C113 C128 104.7(10)
C106 C113 C126 110.6(10)
C106 C113 C128 107.0(7)
C126 C113 C128 109.6(11)
C85 C114 H11L 109.5
C85 C114 H11M 109.5
C85 C114 H11N 109.5
H11L C114 H11M 109.5
H11L C114 H11N 109.5
H11M C114 H11N 109.5
C78 C115 H11O 109.5
C78 C115 H11P 109.5
C78 C115 H11Q 109.5
H11O C115 H11P 109.5
H11O C115 H11Q 109.5
H11P C115 H11Q 109.5
H9AA C9 H9AB 107.6
H9BC C9 H9BD 107.4
C10 C9 H9AA 108.6
C10 C9 H9AB 108.6
C10 C9 H9BC 108.3
C10 C9 H9BD 108.3
C8 C9 H9AA 108.6
C8 C9 H9AB 108.6
C8 C9 C10 114.6(11)
C8A C9 H9BC 108.3
C8A C9 H9BD 108.3
C8A C9 C10 116.1(13)
C11 C10 H10P 108.6
C11 C10 H10Q 108.6
C9 C10 C11 114.6(7)
C9 C10 H10P 108.6
C9 C10 H10Q 108.6
H10P C10 H10Q 107.6
C101 C116 H11R 109.5
C101 C116 H11S 109.5
C101 C116 H11T 109.5
H11R C116 H11S 109.5
H11R C116 H11T 109.5
H11S C116 H11T 109.5
C23 C22 H22A 108.6
C23 C22 H22B 108.6
C23 C22 C21 114.9(6)
H22A C22 H22B 107.5
C21 C22 H22A 108.6
C21 C22 H22B 108.6
C78 C117 H11U 109.5
C78 C117 H11V 109.5
C78 C117 H11W 109.5
H11U C117 H11V 109.5
H11U C117 H11W 109.5
H11V C117 H11W 109.5
C80 C118 H11X 109.5
C80 C118 H11Y 109.5
C80 C118 H 109.5
H11X C118 H11Y 109.5
H11X C118 H 109.5
H11Y C118 H 109.5
C107 C119 H11Z 109.5
C107 C119 HA 109.5
C107 C119 HB 109.5
H11Z C119 HA 109.5
H11Z C119 HB 109.5
HA C119 HB 109.5
C103 C120 H12C 109.5
C103 C120 H12D 109.5
C103 C120 H12E 109.5
H12C C120 H12D 109.5
H12C C120 H12E 109.5
H12D C120 H12E 109.5
H2AA C2 H2AB 107.9
H2BC C2 H2BD 107.3
C1 C2 H2AA 109.3
C1 C2 H2AB 109.3
C1 C2 H2BC 108.1
C1 C2 H2BD 108.1
C3 C2 H2AA 109.3
C3 C2 H2AB 109.3
C3 C2 C1 111.7(10)
C3A C2 H2BC 108.1
C3A C2 H2BD 108.1
C3A C2 C1 116.6(9)
C103 C121 H12F 109.5
C103 C121 H12G 109.5
C103 C121 H12H 109.5
H12F C121 H12G 109.5
H12F C121 H12H 109.5
H12G C121 H12H 109.5
C20 C21 C22 114.1(7)
C20 C21 H21A 108.7
C20 C21 H21B 108.7
C22 C21 H21A 108.7
C22 C21 H21B 108.7
H21A C21 H21B 107.6
C88 C122 H12I 109.5
C88 C122 H12J 109.5
C88 C122 H12K 109.5
H12I C122 H12J 109.5
H12I C122 H12K 109.5
H12J C122 H12K 109.5
C6 C5 H5A 109.3
C6 C5 H5B 109.3
H5A C5 H5B 108.0
C4 C5 C6 111.6(13)
C4 C5 H5A 109.3
C4 C5 H5B 109.3
C80 C123 H12L 109.5
C80 C123 H12M 109.5
C80 C123 H12N 109.5
H12L C123 H12M 109.5
H12L C123 H12N 109.5
H12M C123 H12N 109.5
C107 C124 H12O 109.5
C107 C124 H12P 109.5
C107 C124 H12Q 109.5
H12O C124 H12P 109.5
H12O C124 H12Q 109.5
H12P C124 H12Q 109.5
C101 C125 H12R 109.5
C101 C125 H12S 109.5
C101 C125 H12T 109.5
H12R C125 H12S 109.5
H12R C125 H12T 109.5
H12S C125 H12T 109.5
C16 C15 H15C 104.3
C16 C15 H15D 104.3
C16 C15 H15A 107.9
C16 C15 H15B 107.9
H15C C15 H15D 105.6
H15A C15 H15B 107.2
C14A C15 C16 131.9(12)
C14A C15 H15C 104.3
C14A C15 H15D 104.3
C14 C15 C16 117.7(11)
C14 C15 H15A 107.9
C14 C15 H15B 107.9
C20 C19 H19A 109.5
C20 C19 H19B 109.5
C20 C19 H19C 109.5
H19A C19 H19B 109.5
H19A C19 H19C 109.5
H19B C19 H19C 109.5
C2 C1 H1A 109.5
C2 C1 H1B 109.5
C2 C1 H1C 109.5
H1A C1 H1B 109.5
H1A C1 H1C 109.5
H1B C1 H1C 109.5
C113 C126 H12U 109.5
C113 C126 H12V 109.5
C113 C126 H12W 109.5
H12U C126 H12V 109.5
H12U C126 H12W 109.5
H12V C126 H12W 109.5
C9 C8 H8A 108.5
C9 C8 H8B 108.5
H8A C8 H8B 107.5
C7 C8 C9 115(3)
C7 C8 H8A 108.5
C7 C8 H8B 108.5
C103 C127 H12X 109.5
C103 C127 H12Y 109.5
C103 C127 HC 109.5
H12X C127 H12Y 109.5
H12X C127 HC 109.5
H12Y C127 HC 109.5
C2 C3 H3A 108.1
C2 C3 H3B 108.1
C2 C3 C4 116.8(11)
H3A C3 H3B 107.3
C4 C3 H3A 108.1
C4 C3 H3B 108.1
C113 C128 H12Z 109.5
C113 C128 HD 109.5
C113 C128 HE 109.5
H12Z C128 HD 109.5
H12Z C128 HE 109.5
HD C128 HE 109.5
C5 C4 C3 116.8(12)
C5 C4 H4A 108.1
C5 C4 H4B 108.1
C3 C4 H4A 108.1
C3 C4 H4B 108.1
H4A C4 H4B 107.3
C8 C7 H7A 109.5
C8 C7 H7B 109.5
C8 C7 H7C 109.5
H7A C7 H7B 109.5
H7A C7 H7C 109.5
H7B C7 H7C 109.5
C15 C14A H14A 106.8
C15 C14A H14B 106.8
C15 C14A C13A 122.2(15)
H14A C14A H14B 106.6
C13A C14A H14A 106.8
C13A C14A H14B 106.8
H3BA C3B H3BB 108.0
C2B C3B H3BA 109.3
C2B C3B H3BB 109.3
C4B C3B H3BA 109.3
C4B C3B H3BB 109.3
C4B C3B C2B 111(3)
C3B C2B H2B 104.2
C1B C2B C3B 110(2)
C1B C2B H2B 104.2
F1B C2B C3B 116(2)
F1B C2B H2B 104.2
F1B C2B C1B 117(2)
Br1B C1B H1BA 106.5
C2B C1B Br1B 111.5(15)
C2B C1B H1BA 106.5
C2B C1B C6B 116(2)
C6B C1B Br1B 109.5(16)
C6B C1B H1BA 106.5
C1B C6B H6BA 107.7
C1B C6B H6BB 107.7
H6BA C6B H6BB 107.1
C5B C6B C1B 118(3)
C5B C6B H6BA 107.7
C5B C6B H6BB 107.7
C14A C13A H13A 109.5
C14A C13A H13B 109.5
C14A C13A H13C 109.5
H13A C13A H13B 109.5
H13A C13A H13C 109.5
H13B C13A H13C 109.5
C6B C5B H5BA 110.5
C6B C5B H5BB 110.5
C6B C5B C4B 106(3)
H5BA C5B H5BB 108.7
C4B C5B H5BA 110.5
C4B C5B H5BB 110.5
C3B C4B C5B 119(2)
C3B C4B H4BA 107.6
C3B C4B H4BB 107.6
C5B C4B H4BA 107.6
C5B C4B H4BB 107.6
H4BA C4B H4BB 107.1
C6 C5A H5AA 110.2
C6 C5A H5AB 110.2
C6 C5A C4A 107.4(15)
H5AA C5A H5AB 108.5
C4A C5A H5AA 110.2
C4A C5A H5AB 110.2
C5A C4A H4AA 108.3
C5A C4A H4AB 108.3
H4AA C4A H4AB 107.4
C3A C4A C5A 115.8(14)
C3A C4A H4AA 108.3
C3A C4A H4AB 108.3
C2 C3A C4A 115.6(13)
C2 C3A H3AA 108.4
C2 C3A H3AB 108.4
C4A C3A H3AA 108.4
C4A C3A H3AB 108.4
H3AA C3A H3AB 107.4
C15 C14 H14C 109.4
C15 C14 H14D 109.4
C15 C14 C13 111.3(17)
H14C C14 H14D 108.0
C13 C14 H14C 109.4
C13 C14 H14D 109.4
C14 C13 H13D 109.5
C14 C13 H13E 109.5
C14 C13 H13F 109.5
H13D C13 H13E 109.5
H13D C13 H13F 109.5
H13E C13 H13F 109.5
C9 C8A H8AA 109.0
C9 C8A H8AB 109.0
C9 C8A C7A 113(3)
H8AA C8A H8AB 107.8
C7A C8A H8AA 109.0
C7A C8A H8AB 109.0
C8A C7A H7AA 109.5
C8A C7A H7AB 109.5
C8A C7A H7AC 109.5
H7AA C7A H7AB 109.5
H7AA C7A H7AC 109.5
H7AB C7A H7AC 109.5

loop_
_geom_bond_atom_site_label_1
_geom_bond_atom_site_label_2
_geom_bond_distance
Br1B C1B 1.99(2)
O7 C32 1.384(6)
O7 C46 1.409(7)
O8 C37 1.387(7)
O8 C46 1.415(7)
O6 C26 1.389(7)
O6 C68 1.413(7)
O10 C28 1.387(7)
O10 C41 1.420(7)
O9 C30 1.399(7)
O9 C41 1.413(7)
O5 C68 1.411(7)
O5 C81 1.398(7)
O11 C53 1.397(7)
O11 C91 1.413(8)
O12 C89 1.400(8)
O12 C91 1.396(8)
O3 H3 0.8200
O3 C107 1.414(9)
C25 C26 1.384(8)
C25 C27 1.397(8)
C25 C57 1.524(8)
C26 C49 1.387(8)
C27 H27 0.9300
C27 C29 1.384(8)
C28 C43 1.396(8)
C28 C63 1.385(9)
C29 C32 1.390(7)
C29 C64 1.526(8)
C30 C33 1.390(8)
C30 C48 1.391(8)
C31 C45 1.182(8)
C31 C48 1.438(8)
C32 C49 1.417(8)
C33 C36 1.393(8)
C33 C56 1.529(8)
C34 C35 1.433(7)
C34 C39 1.201(7)
C35 C40 1.305(8)
C35 C44 1.541(9)
C36 H36 0.9300
C36 C42 1.383(8)
C37 C42 1.383(8)
C37 C48 1.410(8)
C38 H38 0.9800
C38 C47 1.520(9)
C38 C59 1.536(9)
C38 C6 1.521(9)
C39 C49 1.428(7)
C40 C60 1.320(9)
C41 H41A 0.9700
C41 H41B 0.9700
C42 C64 1.527(8)
C43 C52 1.382(9)
C43 C56 1.527(8)
C44 C84 1.528(8)
C44 C98 1.514(8)
C44 C100 1.528(9)
C45 C62 1.449(8)
C46 H46A 0.9700
C46 H46B 0.9700
C47 C52 1.402(9)
C47 C53 1.379(9)
C50 C62 1.524(9)
C50 C90 1.557(9)
C50 C95 1.522(9)
C50 C99 1.514(9)
C51 C55 1.430(9)
C51 C76 1.201(9)
C52 H52 0.9300
C53 C63 1.412(9)
C54 C60 1.521(9)
C54 C93 1.532(10)
C54 C94 1.520(9)
C54 C105 1.530(9)
C55 C66 1.332(8)
C55 C85 1.526(9)
C56 H56 0.9800
C56 C12 1.533(8)
C57 H57 0.9800
C57 C71 1.534(9)
C57 C24 1.513(8)
O2 H2 0.8200
O2 C101 1.486(11)
C58 C70 1.453(10)
C58 C74 1.309(10)
C58 C78 1.539(10)
C59 C69 1.397(9)
C59 C89 1.371(9)
C60 C77 1.441(9)
C61 C73 1.435(10)
C61 C75 1.214(10)
C62 C66 1.313(8)
C63 C72 1.431(9)
O4 H4 0.8200
O4 C80 1.449(9)
C64 H64 0.9800
C64 C18 1.528(7)
C65 C72 1.188(8)
C65 C83 1.452(9)
C67 C70 1.188(9)
C67 C86 1.434(9)
C68 H68A 0.9700
C68 H68B 0.9700
C18 H18A 0.9700
C18 H18B 0.9700
C18 C17 1.527(8)
C69 H69 0.9300
C69 C71 1.407(8)
C12 H12A 0.9700
C12 H12B 0.9700
C12 C11 1.521(8)
C71 C81 1.373(9)
C73 C74 1.301(10)
C73 C88 1.535(9)
C17 H17A 0.9700
C17 H17B 0.9700
C17 C16 1.521(8)
C75 C80 1.460(10)
C76 C101 1.505(10)
C77 C79 1.198(9)
C78 C102 1.527(10)
C78 C115 1.530(10)
C78 C117 1.520(10)
C79 C107 1.481(10)
O1 H1 0.8200
O1 C113 1.445(10)
C80 C118 1.512(11)
C80 C123 1.499(11)
C81 C86 1.401(9)
C82 C83 1.512(11)
C82 C96 1.541(10)
C82 C108 1.539(9)
C82 C110 1.525(9)
C83 C87 1.322(10)
C84 H84A 0.9600
C84 H84B 0.9600
C84 H84C 0.9600
C85 C97 1.507(10)
C85 C104 1.527(9)
C85 C114 1.518(9)
C24 H24A 0.9700
C24 H24B 0.9700
C24 C23 1.540(9)
C86 C89 1.398(9)
C87 C92 1.294(10)
C88 C111 1.539(11)
C88 C112 1.505(10)
C88 C122 1.531(10)
C90 H90A 0.9600
C90 H90B 0.9600
C90 H90C 0.9600
C91 H91A 0.9700
C91 H91B 0.9700
C92 C103 1.548(11)
C92 C109 1.444(11)
C93 H93A 0.9600
C93 H93B 0.9600
C93 H93C 0.9600
C94 H94A 0.9600
C94 H94B 0.9600
C94 H94C 0.9600
C95 H95A 0.9600
C95 H95B 0.9600
C95 H95C 0.9600
C96 H96A 0.9600
C96 H96B 0.9600
C96 H96C 0.9600
C11 H11A 0.9700
C11 H11B 0.9700
C11 C10 1.505(9)
C97 H97A 0.9600
C97 H97B 0.9600
C97 H97C 0.9600
C23 H23A 0.9700
C23 H23B 0.9700
C23 C22 1.497(9)
C98 H98A 0.9600
C98 H98B 0.9600
C98 H98C 0.9600
C99 H99A 0.9600
C99 H99B 0.9600
C99 H99C 0.9600
C100 H10A 0.9600
C100 H10B 0.9600
C100 H10C 0.9600
C101 C116 1.502(10)
C101 C125 1.394(12)
C102 H10D 0.9600
C102 H10E 0.9600
C102 H10F 0.9600
C103 C120 1.569(11)
C103 C121 1.519(10)
C103 C127 1.494(13)
C6 H6AA 0.9700
C6 H6AB 0.9700
C6 H6BC 0.9700
C6 H6BD 0.9700
C6 C5 1.581(17)
C6 C5A 1.489(19)
C104 H10G 0.9600
C104 H10H 0.9600
C104 H10I 0.9600
C16 H16A 0.9700
C16 H16B 0.9700
C16 C15 1.516(11)
C105 H10J 0.9600
C105 H10K 0.9600
C105 H10L 0.9600
C106 C109 1.209(10)
C106 C113 1.457(12)
C107 C119 1.517(11)
C107 C124 1.520(12)
C108 H10M 0.9600
C108 H10N 0.9600
C108 H10O 0.9600
C20 H20A 0.9700
C20 H20B 0.9700
C20 C21 1.501(13)
C20 C19 1.512(12)
C110 H11C 0.9600
C110 H11D 0.9600
C110 H11E 0.9600
C111 H11F 0.9600
C111 H11G 0.9600
C111 H11H 0.9600
C112 H11I 0.9600
C112 H11J 0.9600
C112 H11K 0.9600
C113 C126 1.473(14)
C113 C128 1.541(18)
C114 H11L 0.9600
C114 H11M 0.9600
C114 H11N 0.9600
C115 H11O 0.9600
C115 H11P 0.9600
C115 H11Q 0.9600
C9 H9AA 0.9700
C9 H9AB 0.9700
C9 H9BC 0.9700
C9 H9BD 0.9700
C9 C10 1.500(10)
C9 C8 1.482(19)
C9 C8A 1.45(2)
C10 H10P 0.9700
C10 H10Q 0.9700
C116 H11R 0.9600
C116 H11S 0.9600
C116 H11T 0.9600
C22 H22A 0.9700
C22 H22B 0.9700
C22 C21 1.523(11)
C117 H11U 0.9600
C117 H11V 0.9600
C117 H11W 0.9600
C118 H11X 0.9600
C118 H11Y 0.9600
C118 H 0.9600
C119 H11Z 0.9600
C119 HA 0.9600
C119 HB 0.9600
C120 H12C 0.9600
C120 H12D 0.9600
C120 H12E 0.9600
C2 H2AA 0.9700
C2 H2AB 0.9700
C2 H2BC 0.9700
C2 H2BD 0.9700
C2 C1 1.512(10)
C2 C3 1.407(16)
C2 C3A 1.469(16)
C121 H12F 0.9600
C121 H12G 0.9600
C121 H12H 0.9600
C21 H21A 0.9700
C21 H21B 0.9700
C122 H12I 0.9600
C122 H12J 0.9600
C122 H12K 0.9600
C5 H5A 0.9700
C5 H5B 0.9700
C5 C4 1.489(18)
C123 H12L 0.9600
C123 H12M 0.9600
C123 H12N 0.9600
C124 H12O 0.9600
C124 H12P 0.9600
C124 H12Q 0.9600
C125 H12R 0.9600
C125 H12S 0.9600
C125 H12T 0.9600
C15 H15C 0.9700
C15 H15D 0.9700
C15 H15A 0.9700
C15 H15B 0.9700
C15 C14A 1.367(13)
C15 C14 1.378(17)
C19 H19A 0.9600
C19 H19B 0.9600
C19 H19C 0.9600
C1 H1A 0.9600
C1 H1B 0.9600
C1 H1C 0.9600
C126 H12U 0.9600
C126 H12V 0.9600
C126 H12W 0.9600
C8 H8A 0.9700
C8 H8B 0.9700
C8 C7 1.47(2)
C127 H12X 0.9600
C127 H12Y 0.9600
C127 HC 0.9600
C3 H3A 0.9700
C3 H3B 0.9700
C3 C4 1.514(14)
C128 H12Z 0.9600
C128 HD 0.9600
C128 HE 0.9600
C4 H4A 0.9700
C4 H4B 0.9700
C7 H7A 0.9600
C7 H7B 0.9600
C7 H7C 0.9600
C14A H14A 0.9700
C14A H14B 0.9700
C14A C13A 1.504(18)
C3B H3BA 0.9700
C3B H3BB 0.9700
C3B C2B 1.55(4)
C3B C4B 1.45(4)
C2B H2B 0.9800
C2B C1B 1.48(3)
C2B F1B 1.29(3)
C1B H1BA 0.9800
C1B C6B 1.51(3)
C6B H6BA 0.9700
C6B H6BB 0.9700
C6B C5B 1.47(5)
C13A H13A 0.9600
C13A H13B 0.9600
C13A H13C 0.9600
C5B H5BA 0.9700
C5B H5BB 0.9700
C5B C4B 1.56(4)
C4B H4BA 0.9700
C4B H4BB 0.9700
C5A H5AA 0.9700
C5A H5AB 0.9700
C5A C4A 1.50(2)
C4A H4AA 0.9700
C4A H4AB 0.9700
C4A C3A 1.491(16)
C3A H3AA 0.9700
C3A H3AB 0.9700
C14 H14C 0.9700
C14 H14D 0.9700
C14 C13 1.523(18)
C13 H13D 0.9600
C13 H13E 0.9600
C13 H13F 0.9600
C8A H8AA 0.9700
C8A H8AB 0.9700
C8A C7A 1.52(3)
C7A H7AA 0.9600
C7A H7AB 0.9600
C7A H7AC 0.9600

loop_
_exptl_oxdiff_crystal_face_indexfrac_h
_exptl_oxdiff_crystal_face_indexfrac_k
_exptl_oxdiff_crystal_face_indexfrac_l
_exptl_oxdiff_crystal_face_x
_exptl_oxdiff_crystal_face_y
_exptl_oxdiff_crystal_face_z
0.9922 1.0013 28.0249 -0.9964 -0.1179 0.0625
-2.0006 -12.0022 1.9915 -0.0434 0.0948 -1.0044
-0.0056 -8.0007 21.0130 -0.7254 -0.0873 -0.6769
-5.9956 -0.0008 -22.0319 0.7684 0.6107 -0.0370
3.0006 12.0022 -0.9883 0.0102 -0.1939 1.0134
-10.0030 -1.0001 -1.0255 0.0147 0.9738 -0.1810
-10.0029 3.0006 -2.0246 0.0395 1.0080 0.1474
8.0025 -8.0016 2.0176 -0.0307 -0.8532 -0.5767
10.0031 -2.0005 1.0242 -0.0066 -0.9987 -0.0645
-0.9960 -11.0026 -13.0174 0.4898 0.0200 -0.8968
-0.9922 -1.0013 -28.0249 0.9964 0.1179 -0.0625
2.0087 -0.0011 -28.0171 1.0007 -0.1682 0.0494
2.0069 6.0002 -23.0106 0.8066 -0.1235 0.5353
-4.9951 1.9996 -23.0293 0.8010 0.5302 0.1377
-9.0068 2.0010 12.9892 -0.4890 0.8865 0.0598
-8.0062 6.0017 10.9918 -0.4263 0.8236 0.3994
-4.0017 11.0021 -1.0058 -0.0036 0.4846 0.8613
-1.0085 1.0013 28.0200 -1.0011 0.0783 0.0424
0.9999 12.0023 -0.9932 0.0055 0.0023 0.9933

loop_
_twin_individual_id
_twin_individual_mass_fraction_refined
_oxdiff_twin_reflns_isolated
_oxdiff_twin_reflns_overlapped
_twin_individual_twin_lattice_type
_twin_individual_twin_matrix_11
_twin_individual_twin_matrix_12
_twin_individual_twin_matrix_13
_twin_individual_twin_matrix_21
_twin_individual_twin_matrix_22
_twin_individual_twin_matrix_23
_twin_individual_twin_matrix_31
_twin_individual_twin_matrix_32
_twin_individual_twin_matrix_33
1 0.6893(13) 148606 223413 ref 1.0000 0.0000 0.0000 0.0000 1.0000 0.0000 0.0000 0.0000 1.0000
2 0.3107(13) 148330 223413 nmt -0.9996 -0.0008 0.0038 -0.0001 -1.0003 0.0006 0.0651 0.0071 0.9996
